data_1565817
loop_
_publ_author_name
'Zhou, Weinan'
'Sarma, Tridib'
'Su, Yonghuan'
'Lei, Chuanhu'
'Sessler, Jonathan L.'

_publ_section_title
;
 Kinetic trapping of a cobalt(ii) metallocage using a carbazole-containing
 expanded carbaporphyrinoid ligand
;
_journal_issue 3
_journal_name_full 'Chemical Science'
_journal_page_first 692
_journal_page_last 697
_journal_paper_doi 10.1039/D1SC06514A
_journal_volume 13
_journal_year 2022
_chemical_formula_moiety '2(C76 H76 N8 Pd2)'
_chemical_formula_sum 'C152 H152 N16 Pd4'
_chemical_formula_weight 2628.49
_space_group_crystal_system triclinic
_space_group_IT_number 2
_space_group_name_Hall '-P 1'
_space_group_name_H-M_alt 'P -1'
_atom_sites_solution_hydrogens geom
_atom_sites_solution_primary dual
_audit_creation_date 2021-08-26
_audit_creation_method
;
Olex2 1.3
(compiled 2020.11.12 svn.r5f609507 for OlexSys, GUI svn.r6272)
;
_audit_update_record
;
2021-08-27 deposited with the CCDC.	2021-12-20 downloaded from the CCDC.
;
_cell_angle_alpha 68.5900(10)
_cell_angle_beta 89.019(2)
_cell_angle_gamma 82.809(2)
_cell_formula_units_Z 2
_cell_length_a 11.6940(4)
_cell_length_b 20.7153(6)
_cell_length_c 27.7180(9)
_cell_measurement_reflns_used 9697
_cell_measurement_temperature 150.0
_cell_measurement_theta_max 66.65
_cell_measurement_theta_min 2.31
_cell_volume 6199.0(3)
_computing_cell_refinement 'SAINT V8.40B (?, 2016)'
_computing_data_reduction 'SAINT V8.40B (?, 2016)'
_computing_molecular_graphics 'Olex2 1.3 (Dolomanov et al., 2009)'
_computing_publication_material 'Olex2 1.3 (Dolomanov et al., 2009)'
_computing_structure_refinement 'SHELXL 2018/3 (Sheldrick, 2015)'
_computing_structure_solution 'SHELXT 2018/2 (Sheldrick, 2018)'
_diffrn_ambient_temperature 150.0
_diffrn_measured_fraction_theta_full 0.998
_diffrn_measured_fraction_theta_max 0.998
_diffrn_measurement_device_type 'CCD area detector'
_diffrn_measurement_method 'phi and omega scans'
_diffrn_radiation_type CuK\a
_diffrn_radiation_wavelength 1.54178
_diffrn_reflns_av_R_equivalents 0.0411
_diffrn_reflns_av_unetI/netI 0.0273
_diffrn_reflns_Laue_measured_fraction_full 0.998
_diffrn_reflns_Laue_measured_fraction_max 0.998
_diffrn_reflns_limit_h_max 13
_diffrn_reflns_limit_h_min -13
_diffrn_reflns_limit_k_max 24
_diffrn_reflns_limit_k_min -24
_diffrn_reflns_limit_l_max 33
_diffrn_reflns_limit_l_min -33
_diffrn_reflns_number 132146
_diffrn_reflns_point_group_measured_fraction_full 0.998
_diffrn_reflns_point_group_measured_fraction_max 0.998
_diffrn_reflns_theta_full 66.791
_diffrn_reflns_theta_max 66.791
_diffrn_reflns_theta_min 1.713
_exptl_absorpt_coefficient_mu 5.076
_exptl_absorpt_correction_T_max 0.7528
_exptl_absorpt_correction_T_min 0.5392
_exptl_absorpt_correction_type multi-scan
_exptl_absorpt_process_details
;
SADABS-2016/2 (Bruker,2016/2) was used for absorption correction.
wR2(int) was 0.1102 before and 0.0543 after correction.
The Ratio of minimum to maximum transmission is 0.7163.
The \l/2 correction factor is Not present.
;
_exptl_crystal_colour brownish
_exptl_crystal_density_diffrn 1.408
_exptl_crystal_description needle
_exptl_crystal_F_000 2720
_exptl_crystal_size_max 0.11
_exptl_crystal_size_mid 0.08
_exptl_crystal_size_min 0.03
_refine_diff_density_max 3.009
_refine_diff_density_min -1.740
_refine_diff_density_rms 0.101
_refine_ls_extinction_method none
_refine_ls_goodness_of_fit_ref 1.043
_refine_ls_hydrogen_treatment constr
_refine_ls_matrix_type full
_refine_ls_number_parameters 1593
_refine_ls_number_reflns 21927
_refine_ls_number_restraints 59
_refine_ls_restrained_S_all 1.045
_refine_ls_R_factor_all 0.0578
_refine_ls_R_factor_gt 0.0521
_refine_ls_shift/su_max 0.001
_refine_ls_shift/su_mean 0.000
_refine_ls_structure_factor_coef Fsqd
_refine_ls_weighting_details 'w=1/[\s^2^(Fo^2^)+(0.0852P)^2^+11.5892P] where P=(Fo^2^+2Fc^2^)/3'
_refine_ls_weighting_scheme calc
_refine_ls_wR_factor_gt 0.1414
_refine_ls_wR_factor_ref 0.1471
_reflns_Friedel_coverage 0.000
_reflns_number_gt 19321
_reflns_number_total 21927
_reflns_threshold_expression 'I > 2\s(I)'
_cod_data_source_file d1sc06514a2.cif
_cod_data_source_block cu_20210511a_0m_a_sq
_cod_depositor_comments 'Adding full bibliography for 1565814--1565817.cif.'
_cod_database_code 1565817
_shelx_shelxl_version_number 2018/3
_shelx_space_group_comment
;
The symmetry employed for this shelxl refinement is uniquely defined
by the following loop, which should always be used as a source of
symmetry information in preference to the above space-group names.
They are only intended as comments.
;
_shelx_estimated_absorpt_t_max 0.863
_shelx_estimated_absorpt_t_min 0.605
_olex2_refinement_description
;
1. Fixed Uiso
 At 1.2 times of:
  All C(H) groups, All C(H,H) groups, All N(H) groups
 At 1.5 times of:
  All C(H,H,H) groups
2. Restrained distances
 C52-C51 = C82-C81
 1.54 with sigma of 0.01
 C81-C49 = C51-C49
 1.51 with sigma of 0.01
 H4A_$1-H4A
 2.2 with sigma of 0.01
3. Uiso/Uaniso restraints and constraints
C51 \\sim C52 \\sim C81 \\sim C82: within 1.7A with sigma of 0.02 and sigma for
terminal atoms of 0.04 within 1.7A
Uanis(C51) \\sim Ueq, Uanis(C52) \\sim Ueq, Uanis(C81) \\sim Ueq, Uanis(C82)
\\sim Ueq: with sigma of 0.01 and sigma for terminal atoms of 0.02
4. Others
 Sof(C81)=Sof(H81A)=Sof(H81B)=Sof(C82)=Sof(H82A)=Sof(H82B)=Sof(H82C)=1-FVAR(1)
 Sof(C51)=Sof(H51A)=Sof(H51B)=Sof(C52)=Sof(H52A)=Sof(H52B)=Sof(H52C)=FVAR(1)
5.a Secondary CH2 refined with riding coordinates:
 C02E(H02A,H02B), C5(H5A,H5B), C7(H7A,H7B), C14(H14A,H14B), C23(H23A,H23B),
 C25(H25A,H25B), C43(H43A,H43B), C45(H45A,H45B), C51(H51A,H51B), C53(H53A,H53B),
  C61(H61A,H61B), C63(H63A,H63B), C5A(H5AA,H5AB), C7A(H7AA,H7AB), C8(H8B,H8C),
 C14A(H14C,H14D), C23A(H23C,H23D), C25A(H25C,H25D), C43A(H43C,H43D), C45A(H45C,
 H45D), C51A(H51C,H51D), C53A(H53C,H53D), C61A(H61C,H61D), C63A(H63C,H63D),
 C81(H81A,H81B)
5.b Aromatic/amide H refined with riding coordinates:
 N4(H4), N8(H8), C9(H9), C18(H18), C28(H28), C29(H29), C32(H32), C35(H35),
 C38(H38), C47(H47), C56(H56), C66(H66), C67(H67), C70(H70), C73(H73), C76(H76),
  N4A(H4A), N8A(H8A), C9A(H9A), C18A(H18A), C28A(H28A), C29A(H29A), C32A(H32A),
 C35A(H35A), C38A(H38A), C47A(H47A), C56A(H56A), C66A(H66A), C67A(H67A),
 C70A(H70A), C73A(H73A), C76A(H76A)
5.c Idealised Me refined as rotating group:
 C6(H6A,H6B,H6C), C15(H15A,H15B,H15C), C16(H16A,H16B,H16C), C17(H17A,H17B,
 H17C), C24(H24A,H24B,H24C), C26(H26A,H26B,H26C), C44(H44A,H44B,H44C), C46(H46A,
 H46B,H46C), C52(H52A,H52B,H52C), C54(H54A,H54B,H54C), C62(H62A,H62B,H62C),
 C64(H64A,H64B,H64C), C6A(H6AA,H6AB,H6AC), C8A(H8AA,H8AB,H8AC), C15A(H15D,H15E,
 H15F), C17A(H17D,H17E,H17F), C24A(H24D,H24E,H24F), C26A(H26D,H26E,H26F),
 C44A(H44D,H44E,H44F), C46A(H46D,H46E,H46F), C52A(H52D,H52E,H52F), C54A(H54D,
 H54E,H54F), C62A(H62D,H62E,H62F), C64A(H64D,H64E,H64F), C82(H82A,H82B,H82C)
;
_olex2_submission_special_instructions 'No special instructions were received'

loop_
_space_group_symop_operation_xyz
'x, y, z'
'-x, -y, -z'

loop_
_atom_site_label
_atom_site_type_symbol
_atom_site_fract_x
_atom_site_fract_y
_atom_site_fract_z
_atom_site_U_iso_or_equiv
_atom_site_adp_type
_atom_site_occupancy
_atom_site_site_symmetry_order
_atom_site_calc_flag
_atom_site_refinement_flags_posn
_atom_site_refinement_flags_adp
_atom_site_refinement_flags_occupancy
_atom_site_disorder_assembly
_atom_site_disorder_group
Pd1 Pd 0.77037(2) 1.11291(2) 0.91747(2) 0.03407(9) Uani 1 1 d . . . . .
Pd2 Pd 0.41035(3) 0.70338(2) 0.89371(2) 0.04919(10) Uani 1 1 d . . . . .
N1 N 0.6840(3) 1.18042(17) 0.84875(13) 0.0361(7) Uani 1 1 d . . . . .
N2 N 0.8322(3) 1.19712(17) 0.92774(12) 0.0346(7) Uani 1 1 d . . . . .
N3 N 0.8346(3) 1.05448(18) 0.98613(13) 0.0400(8) Uani 1 1 d . . . . .
N4 N 0.7307(3) 0.81177(19) 0.92894(15) 0.0494(9) Uani 1 1 d . . . . .
H4 H 0.740485 0.770946 0.954638 0.059 Uiso 1 1 calc R U . . .
N5 N 0.4609(3) 0.7259(2) 0.81862(16) 0.0563(10) Uani 1 1 d . . . . .
N6 N 0.3710(4) 0.6074(2) 0.89660(17) 0.0550(10) Uani 1 1 d . . . . .
N7 N 0.3878(3) 0.6718(2) 0.96861(17) 0.0520(9) Uani 1 1 d . . . . .
N8 N 0.4400(3) 0.9681(2) 0.94650(18) 0.0546(10) Uani 1 1 d . . . . .
H8 H 0.439860 0.973990 0.976362 0.065 Uiso 1 1 calc R U . . .
C1 C 0.8309(4) 0.9855(2) 1.00379(17) 0.0420(9) Uani 1 1 d . . . . .
C2 C 0.8789(4) 0.9539(2) 1.05659(16) 0.0427(10) Uani 1 1 d . . . . .
C02E C 0.9758(4) 1.3592(2) 0.87147(18) 0.0474(10) Uani 1 1 d . . . . .
H02A H 0.921759 1.386532 0.841950 0.057 Uiso 1 1 calc R U . . .
H02B H 0.986145 1.388917 0.891685 0.057 Uiso 1 1 calc R U . . .
C3 C 0.9083(3) 1.0073(2) 1.06974(16) 0.0424(10) Uani 1 1 d . . . . .
C4 C 0.8801(3) 1.0720(2) 1.02478(16) 0.0413(9) Uani 1 1 d . . . . .
C5 C 0.8947(4) 0.8771(2) 1.09047(17) 0.0471(10) Uani 1 1 d . . . . .
H5A H 0.955083 0.868489 1.117473 0.056 Uiso 1 1 calc R U . . .
H5B H 0.921406 0.849325 1.069041 0.056 Uiso 1 1 calc R U . . .
C6 C 0.7838(4) 0.8527(2) 1.1165(2) 0.0589(13) Uani 1 1 d . . . . .
H6A H 0.723750 0.860918 1.089952 0.088 Uiso 1 1 calc R U . . .
H6B H 0.758531 0.878782 1.138838 0.088 Uiso 1 1 calc R U . . .
H6C H 0.797843 0.802639 1.137506 0.088 Uiso 1 1 calc R U . . .
C7 C 0.9605(4) 1.0040(2) 1.11936(17) 0.0474(10) Uani 1 1 d . . . . .
H7A H 1.012156 1.040637 1.111857 0.057 Uiso 1 1 calc R U . . .
H7B H 1.008012 0.958053 1.135745 0.057 Uiso 1 1 calc R U . . .
C9 C 0.9032(4) 1.1377(2) 1.01765(16) 0.0413(9) Uani 1 1 d . . . . .
H9 H 0.932231 1.144630 1.046961 0.050 Uiso 1 1 calc R U . . .
C10 C 0.8880(3) 1.1969(2) 0.97063(15) 0.0381(9) Uani 1 1 d . . . . .
C11 C 0.9432(4) 1.2589(2) 0.95774(17) 0.0405(9) Uani 1 1 d . . . . .
C12 C 0.9247(3) 1.2948(2) 0.90556(17) 0.0391(9) Uani 1 1 d . . . . .
C13 C 0.8543(3) 1.2558(2) 0.88752(15) 0.0357(8) Uani 1 1 d . . . . .
C14 C 1.0056(4) 1.2803(2) 0.99518(18) 0.0497(11) Uani 1 1 d . . . . .
H14A H 1.070335 1.305333 0.977689 0.060 Uiso 1 1 calc R U . . .
H14B H 1.038065 1.238028 1.024567 0.060 Uiso 1 1 calc R U . . .
C15 C 0.9239(6) 1.3279(4) 1.0159(2) 0.0753(17) Uani 1 1 d . . . . .
H15A H 0.895264 1.370993 0.987024 0.113 Uiso 1 1 calc R U . . .
H15B H 0.965775 1.339516 1.041315 0.113 Uiso 1 1 calc R U . . .
H15C H 0.858718 1.303599 1.032363 0.113 Uiso 1 1 calc R U . . .
C16 C 0.8721(5) 1.0137(4) 1.1566(2) 0.0747(17) Uani 1 1 d . . . . .
H16A H 0.826365 1.059716 1.140983 0.112 Uiso 1 1 calc R U . . .
H16B H 0.910670 1.010599 1.188579 0.112 Uiso 1 1 calc R U . . .
H16C H 0.821245 0.977201 1.164475 0.112 Uiso 1 1 calc R U . . .
C17 C 1.0908(5) 1.3403(3) 0.8510(2) 0.0589(13) Uani 1 1 d . . . . .
H17A H 1.120729 1.383084 0.828656 0.088 Uiso 1 1 calc R U . . .
H17B H 1.080909 1.310883 0.830977 0.088 Uiso 1 1 calc R U . . .
H17C H 1.145422 1.314723 0.880131 0.088 Uiso 1 1 calc R U . . .
C18 C 0.8043(3) 1.2750(2) 0.83807(15) 0.0352(8) Uani 1 1 d . . . . .
H18 H 0.830528 1.314480 0.812294 0.042 Uiso 1 1 calc R U . . .
C19 C 0.7225(3) 1.2449(2) 0.82129(15) 0.0347(8) Uani 1 1 d . . . . .
C20 C 0.6507(4) 1.2818(2) 0.77574(15) 0.0388(9) Uani 1 1 d . . . . .
C21 C 0.5657(4) 1.2420(2) 0.77657(16) 0.0420(9) Uani 1 1 d . . . . .
C22 C 0.5897(3) 1.1791(2) 0.82196(16) 0.0383(9) Uani 1 1 d . . . . .
C23 C 0.6656(4) 1.3535(2) 0.73788(16) 0.0457(10) Uani 1 1 d . . . . .
H23A H 0.628052 1.360384 0.704318 0.055 Uiso 1 1 calc R U . . .
H23B H 0.748900 1.356282 0.732057 0.055 Uiso 1 1 calc R U . . .
C24 C 0.6155(4) 1.4126(2) 0.75554(19) 0.0509(11) Uani 1 1 d . . . . .
H24A H 0.627180 1.457623 0.728887 0.076 Uiso 1 1 calc R U . . .
H24B H 0.654427 1.407382 0.788027 0.076 Uiso 1 1 calc R U . . .
H24C H 0.532833 1.410638 0.761051 0.076 Uiso 1 1 calc R U . . .
C25 C 0.4601(4) 1.2645(3) 0.74113(17) 0.0510(11) Uani 1 1 d . . . . .
H25A H 0.478123 1.300324 0.707801 0.061 Uiso 1 1 calc R U . . .
H25B H 0.440398 1.223804 0.733849 0.061 Uiso 1 1 calc R U . . .
C26 C 0.3579(4) 1.2937(3) 0.7631(2) 0.0640(14) Uani 1 1 d . . . . .
H26A H 0.293965 1.310370 0.737353 0.096 Uiso 1 1 calc R U . . .
H26B H 0.377782 1.332705 0.771904 0.096 Uiso 1 1 calc R U . . .
H26C H 0.334895 1.257186 0.794337 0.096 Uiso 1 1 calc R U . . .
C27 C 0.5249(3) 1.1182(2) 0.83653(18) 0.0445(10) Uani 1 1 d . . . . .
C28 C 0.4986(4) 1.0940(2) 0.79691(19) 0.0515(11) Uani 1 1 d . . . . .
H28 H 0.509353 1.121837 0.761730 0.062 Uiso 1 1 calc R U . . .
C29 C 0.4574(4) 1.0305(3) 0.8088(2) 0.0552(12) Uani 1 1 d . . . . .
H29 H 0.439291 1.014764 0.781956 0.066 Uiso 1 1 calc R U . . .
C30 C 0.4428(4) 0.9900(2) 0.8601(2) 0.0476(11) Uani 1 1 d . . . . .
C31 C 0.4198(4) 0.9181(2) 0.8864(2) 0.0513(12) Uani 1 1 d . . . . .
C32 C 0.4119(4) 0.8633(3) 0.8699(2) 0.0519(11) Uani 1 1 d . . . . .
H32 H 0.406443 0.872370 0.833759 0.062 Uiso 1 1 calc R U . . .
C33 C 0.4116(4) 0.7959(2) 0.9046(2) 0.0495(11) Uani 1 1 d . . . . .
C34 C 0.4103(4) 0.7860(2) 0.9596(2) 0.0482(10) Uani 1 1 d . . . . .
C35 C 0.4134(4) 0.8409(2) 0.9767(2) 0.0511(11) Uani 1 1 d . . . . .
H35 H 0.409974 0.833942 1.012523 0.061 Uiso 1 1 calc R U . . .
C36 C 0.4218(4) 0.9065(2) 0.9394(2) 0.0501(11) Uani 1 1 d . . . . .
C37 C 0.4582(4) 1.0178(2) 0.8989(2) 0.0483(11) Uani 1 1 d . . . . .
C38 C 0.5009(3) 1.0814(2) 0.88735(19) 0.0457(10) Uani 1 1 d . . . . .
H38 H 0.513145 1.099014 0.913809 0.055 Uiso 1 1 calc R U . . .
C39 C 0.4060(4) 0.7138(2) 0.9934(2) 0.0474(10) Uani 1 1 d . . . . .
C40 C 0.4176(4) 0.6746(2) 1.0487(2) 0.0509(11) Uani 1 1 d . . . . .
C41 C 0.4054(4) 0.6064(3) 1.0558(2) 0.0544(12) Uani 1 1 d . . . . .
C42 C 0.3857(5) 0.6049(2) 1.0043(2) 0.0543(12) Uani 1 1 d . . . . .
C43 C 0.4461(5) 0.7026(3) 1.0895(2) 0.0573(12) Uani 1 1 d . . . . .
H43A H 0.435505 0.667091 1.124108 0.069 Uiso 1 1 calc R U . . .
H43B H 0.391211 0.744770 1.085496 0.069 Uiso 1 1 calc R U . . .
C44 C 0.5685(5) 0.7212(3) 1.0871(2) 0.0660(14) Uani 1 1 d . . . . .
H44A H 0.579286 0.757222 1.053239 0.099 Uiso 1 1 calc R U . . .
H44B H 0.623606 0.679484 1.091924 0.099 Uiso 1 1 calc R U . . .
H44C H 0.581355 0.739054 1.114535 0.099 Uiso 1 1 calc R U . . .
C45 C 0.4087(5) 0.5442(3) 1.1053(2) 0.0641(14) Uani 1 1 d . . . . .
H45A H 0.447524 0.502534 1.099427 0.077 Uiso 1 1 calc R U . . .
H45B H 0.454768 0.551960 1.131865 0.077 Uiso 1 1 calc R U . . .
C46 C 0.2912(6) 0.5304(4) 1.1252(3) 0.086(2) Uani 1 1 d . . . . .
H46A H 0.244547 0.523744 1.098787 0.129 Uiso 1 1 calc R U . . .
H46B H 0.254311 0.570168 1.133372 0.129 Uiso 1 1 calc R U . . .
H46C H 0.297773 0.488063 1.156670 0.129 Uiso 1 1 calc R U . . .
C47 C 0.3632(5) 0.5507(3) 0.9902(2) 0.0667(15) Uani 1 1 d . . . . .
H47 H 0.359901 0.506784 1.017344 0.080 Uiso 1 1 calc R U . . .
C48 C 0.3444(5) 0.5544(3) 0.9388(2) 0.0650(14) Uani 1 1 d . . . . .
C49 C 0.2892(6) 0.5059(3) 0.9237(3) 0.0788(18) Uani 1 1 d D . . . .
C50 C 0.2795(5) 0.5333(3) 0.8704(2) 0.0671(15) Uani 1 1 d . . . . .
C51 C 0.2114(13) 0.4530(7) 0.9568(7) 0.054(5) Uani 0.317(13) 1 d D U P A 1
H51A H 0.162612 0.439689 0.934031 0.065 Uiso 0.317(13) 1 calc R U P A 1
H51B H 0.159992 0.474656 0.977047 0.065 Uiso 0.317(13) 1 calc R U P A 1
C52 C 0.2859(18) 0.3871(10) 0.9942(9) 0.085(6) Uani 0.317(13) 1 d D U P A 1
H52A H 0.324425 0.360379 0.974423 0.127 Uiso 0.317(13) 1 calc R U P A 1
H52B H 0.236435 0.357924 1.019736 0.127 Uiso 0.317(13) 1 calc R U P A 1
H52C H 0.343939 0.401127 1.012178 0.127 Uiso 0.317(13) 1 calc R U P A 1
C53 C 0.2255(6) 0.5064(3) 0.8331(3) 0.0763(18) Uani 1 1 d . . . . .
H53A H 0.171994 0.473048 0.852330 0.092 Uiso 1 1 calc R U . . .
H53B H 0.179391 0.546182 0.806151 0.092 Uiso 1 1 calc R U . . .
C54 C 0.3116(5) 0.4706(3) 0.8068(2) 0.0713(16) Uani 1 1 d . . . . .
H54A H 0.271530 0.459390 0.780703 0.107 Uiso 1 1 calc R U . . .
H54B H 0.350357 0.427491 0.832697 0.107 Uiso 1 1 calc R U . . .
H54C H 0.368860 0.501813 0.790033 0.107 Uiso 1 1 calc R U . . .
C55 C 0.3329(4) 0.5965(3) 0.8543(2) 0.0549(12) Uani 1 1 d . . . . .
C56 C 0.3533(4) 0.6389(3) 0.8033(2) 0.0555(12) Uani 1 1 d . . . . .
H56 H 0.319561 0.627821 0.776801 0.067 Uiso 1 1 calc R U . . .
C57 C 0.4157(4) 0.6944(3) 0.7867(2) 0.0519(11) Uani 1 1 d . . . . .
C58 C 0.4605(5) 0.7217(3) 0.7354(2) 0.0575(12) Uani 1 1 d . . . . .
C59 C 0.5396(5) 0.7650(3) 0.7371(2) 0.0592(12) Uani 1 1 d . . . . .
C60 C 0.5373(4) 0.7667(3) 0.7886(2) 0.0559(12) Uani 1 1 d . . . . .
C61 C 0.4368(6) 0.6992(3) 0.6910(2) 0.0712(15) Uani 1 1 d . . . . .
H61A H 0.444879 0.738397 0.657986 0.085 Uiso 1 1 calc R U . . .
H61B H 0.356137 0.688950 0.692462 0.085 Uiso 1 1 calc R U . . .
C62 C 0.5166(7) 0.6353(4) 0.6915(3) 0.096(2) Uani 1 1 d . . . . .
H62A H 0.504645 0.627434 0.659247 0.144 Uiso 1 1 calc R U . . .
H62B H 0.499875 0.594368 0.721106 0.144 Uiso 1 1 calc R U . . .
H62C H 0.596892 0.642904 0.694316 0.144 Uiso 1 1 calc R U . . .
C63 C 0.6193(5) 0.7984(3) 0.6941(2) 0.0713(15) Uani 1 1 d . . . . .
H63A H 0.647565 0.764022 0.678002 0.086 Uiso 1 1 calc R U . . .
H63B H 0.687021 0.808853 0.709495 0.086 Uiso 1 1 calc R U . . .
C64 C 0.5649(6) 0.8659(4) 0.6512(3) 0.0842(19) Uani 1 1 d . . . . .
H64A H 0.618034 0.879852 0.622570 0.126 Uiso 1 1 calc R U . . .
H64B H 0.549477 0.903130 0.665238 0.126 Uiso 1 1 calc R U . . .
H64C H 0.492381 0.857792 0.638470 0.126 Uiso 1 1 calc R U . . .
C65 C 0.6062(4) 0.8058(3) 0.8087(2) 0.0538(12) Uani 1 1 d . . . . .
C66 C 0.6206(4) 0.8746(3) 0.7767(2) 0.0556(12) Uani 1 1 d . . . . .
H66 H 0.598474 0.890942 0.741030 0.067 Uiso 1 1 calc R U . . .
C67 C 0.6664(4) 0.9193(3) 0.79620(19) 0.0499(11) Uani 1 1 d . . . . .
H67 H 0.674703 0.965828 0.774263 0.060 Uiso 1 1 calc R U . . .
C68 C 0.6999(4) 0.8946(2) 0.84833(19) 0.0462(10) Uani 1 1 d . . . . .
C69 C 0.7323(3) 0.9276(2) 0.88179(18) 0.0429(10) Uani 1 1 d . . . . .
C70 C 0.7357(3) 0.9973(2) 0.87494(16) 0.0386(9) Uani 1 1 d . . . . .
H70 H 0.722937 1.032415 0.841307 0.046 Uiso 1 1 calc R U . . .
C71 C 0.7577(3) 1.0161(2) 0.91687(17) 0.0398(9) Uani 1 1 d . . . . .
C72 C 0.7887(3) 0.9607(2) 0.96578(17) 0.0424(10) Uani 1 1 d . . . . .
C73 C 0.7820(4) 0.8909(2) 0.97373(18) 0.0464(10) Uani 1 1 d . . . . .
H73 H 0.798943 0.855188 1.006834 0.056 Uiso 1 1 calc R U . . .
C74 C 0.7502(4) 0.8755(2) 0.93202(19) 0.0460(10) Uani 1 1 d . . . . .
C75 C 0.6938(4) 0.8233(2) 0.8792(2) 0.0488(11) Uani 1 1 d . . . . .
C76 C 0.6488(4) 0.7792(3) 0.8601(2) 0.0513(11) Uani 1 1 d . . . . .
H76 H 0.646407 0.731521 0.881270 0.062 Uiso 1 1 calc R U . . .
Pd1A Pd 0.12024(3) 0.75922(2) 0.62958(2) 0.04600(10) Uani 1 1 d . . . . .
Pd2A Pd -0.26922(2) 0.37596(2) 0.58128(2) 0.03361(9) Uani 1 1 d . . . . .
N1A N 0.0758(3) 0.7296(2) 0.70716(15) 0.0484(9) Uani 1 1 d . . . . .
N2A N 0.1662(4) 0.8514(2) 0.63237(16) 0.0551(10) Uani 1 1 d . . . . .
N3A N 0.1323(4) 0.7994(2) 0.55396(16) 0.0532(10) Uani 1 1 d . . . . .
N4A N 0.0529(4) 0.5160(2) 0.55757(16) 0.0686(14) Uani 1 1 d . . . . .
H4A H 0.047444 0.514142 0.526507 0.082 Uiso 1 1 calc DR U . . .
N5A N -0.1833(3) 0.30075(16) 0.64749(13) 0.0354(7) Uani 1 1 d . . . . .
N6A N -0.3325(3) 0.29682(17) 0.56434(13) 0.0371(7) Uani 1 1 d . . . . .
N7A N -0.3339(3) 0.44209(17) 0.51415(13) 0.0386(8) Uani 1 1 d . . . . .
N8A N -0.2176(3) 0.66567(18) 0.59127(14) 0.0436(8) Uani 1 1 d . . . . .
H8A H -0.228206 0.708446 0.568003 0.052 Uiso 1 1 calc R U . . .
C1A C 0.1045(4) 0.7638(2) 0.52547(19) 0.0499(11) Uani 1 1 d . . . . .
C2A C 0.0881(5) 0.8086(3) 0.47161(19) 0.0550(12) Uani 1 1 d . . . . .
C3A C 0.1064(6) 0.8738(3) 0.4694(2) 0.0666(15) Uani 1 1 d . . . . .
C4A C 0.1343(6) 0.8687(3) 0.5213(2) 0.0645(15) Uani 1 1 d . . . . .
C5A C 0.0512(5) 0.7889(3) 0.4277(2) 0.0614(14) Uani 1 1 d . . . . .
H5AA H 0.098581 0.745056 0.429329 0.074 Uiso 1 1 calc R U . . .
H5AB H 0.066274 0.825948 0.394443 0.074 Uiso 1 1 calc R U . . .
C6A C -0.0751(6) 0.7789(4) 0.4284(3) 0.0810(18) Uani 1 1 d . . . . .
H6AA H -0.094539 0.768386 0.397984 0.121 Uiso 1 1 calc R U . . .
H6AB H -0.122681 0.821744 0.427527 0.121 Uiso 1 1 calc R U . . .
H6AC H -0.089681 0.740019 0.460003 0.121 Uiso 1 1 calc R U . . .
C7A C 0.0940(7) 0.9415(3) 0.4220(2) 0.088(2) Uani 1 1 d . . . . .
H7AA H 0.043536 0.937499 0.395202 0.106 Uiso 1 1 calc R U . . .
H7AB H 0.058893 0.980852 0.431781 0.106 Uiso 1 1 calc R U . . .
C8 C 0.3056(5) 0.9503(3) 0.6992(2) 0.0612(13) Uani 1 1 d . . . . .
H8B H 0.370146 0.976483 0.682961 0.073 Uiso 1 1 calc R U . . .
H8C H 0.336487 0.910734 0.730779 0.073 Uiso 1 1 calc R U . . .
C8A C 0.2073(8) 0.9542(5) 0.4019(4) 0.126(3) Uani 1 1 d . . . . .
H8AA H 0.200705 0.997139 0.371050 0.188 Uiso 1 1 calc R U . . .
H8AB H 0.241778 0.914741 0.392757 0.188 Uiso 1 1 calc R U . . .
H8AC H 0.256103 0.959184 0.428414 0.188 Uiso 1 1 calc R U . . .
C9A C 0.1625(6) 0.9184(3) 0.5391(2) 0.0738(18) Uani 1 1 d . . . . .
H9A H 0.165125 0.963981 0.514082 0.089 Uiso 1 1 calc R U . . .
C10A C 0.1883(6) 0.9081(3) 0.5914(2) 0.0653(15) Uani 1 1 d . . . . .
C11A C 0.2432(6) 0.9540(3) 0.6096(2) 0.0686(16) Uani 1 1 d . . . . .
C12A C 0.2567(5) 0.9223(3) 0.6620(2) 0.0577(12) Uani 1 1 d . . . . .
C13A C 0.2064(5) 0.8583(3) 0.6760(2) 0.0537(12) Uani 1 1 d . . . . .
C14A C 0.2803(7) 1.0228(3) 0.5748(2) 0.086(2) Uani 1 1 d . . . . .
H14C H 0.218045 1.048705 0.548606 0.103 Uiso 1 1 calc R U . . .
H14D H 0.291431 1.051262 0.595896 0.103 Uiso 1 1 calc R U . . .
C15A C 0.3902(7) 1.0142(4) 0.5473(3) 0.098(3) Uani 1 1 d . . . . .
H15D H 0.379146 0.987350 0.525382 0.147 Uiso 1 1 calc R U . . .
H15E H 0.452627 0.989293 0.572903 0.147 Uiso 1 1 calc R U . . .
H15F H 0.410183 1.060321 0.525607 0.147 Uiso 1 1 calc R U . . .
C17A C 0.2150(6) 0.9979(4) 0.7142(3) 0.0769(18) Uani 1 1 d . . . . .
H17D H 0.181176 1.035633 0.682886 0.115 Uiso 1 1 calc R U . . .
H17E H 0.250697 1.017963 0.736341 0.115 Uiso 1 1 calc R U . . .
H17F H 0.154442 0.970996 0.733180 0.115 Uiso 1 1 calc R U . . .
C18A C 0.1874(4) 0.8122(3) 0.72610(19) 0.0530(11) Uani 1 1 d . . . . .
H18A H 0.222919 0.820131 0.753650 0.064 Uiso 1 1 calc R U . . .
C19A C 0.1242(4) 0.7569(3) 0.74048(19) 0.0520(11) Uani 1 1 d . . . . .
C20A C 0.0800(5) 0.7266(3) 0.79152(19) 0.0591(13) Uani 1 1 d . . . . .
C21A C 0.0011(5) 0.6848(3) 0.7882(2) 0.0629(14) Uani 1 1 d . . . . .
C22A C -0.0005(4) 0.6878(3) 0.73563(18) 0.0509(11) Uani 1 1 d . . . . .
C23A C 0.1073(6) 0.7450(3) 0.8376(2) 0.0730(17) Uani 1 1 d . . . . .
H23C H 0.188337 0.754635 0.836145 0.088 Uiso 1 1 calc R U . . .
H23D H 0.099687 0.704321 0.869802 0.088 Uiso 1 1 calc R U . . .
C24A C 0.0287(7) 0.8084(5) 0.8400(3) 0.098(2) Uani 1 1 d . . . . .
H24D H 0.032923 0.848287 0.807520 0.147 Uiso 1 1 calc R U . . .
H24E H 0.053724 0.819943 0.869063 0.147 Uiso 1 1 calc R U . . .
H24F H -0.050865 0.797581 0.844782 0.147 Uiso 1 1 calc R U . . .
C25A C -0.0848(8) 0.6517(4) 0.8300(2) 0.095(3) Uani 1 1 d . . . . .
H25C H -0.116922 0.686820 0.844684 0.114 Uiso 1 1 calc R U . . .
H25D H -0.149472 0.640522 0.813072 0.114 Uiso 1 1 calc R U . . .
C26A C -0.0392(9) 0.5911(5) 0.8707(3) 0.118(3) Uani 1 1 d . . . . .
H26D H -0.017468 0.553503 0.857437 0.177 Uiso 1 1 calc R U . . .
H26E H -0.097180 0.577018 0.897157 0.177 Uiso 1 1 calc R U . . .
H26F H 0.029108 0.600198 0.885940 0.177 Uiso 1 1 calc R U . . .
C27A C -0.0741(4) 0.6529(3) 0.71342(19) 0.0503(11) Uani 1 1 d . . . . .
C28A C -0.0881(4) 0.5822(3) 0.74175(18) 0.0551(12) Uani 1 1 d . . . . .
H28A H -0.060995 0.560850 0.776824 0.066 Uiso 1 1 calc R U . . .
C29A C -0.1404(4) 0.5440(2) 0.71913(17) 0.0483(11) Uani 1 1 d . . . . .
H29A H -0.149709 0.496659 0.738540 0.058 Uiso 1 1 calc R U . . .
C30A C -0.1795(3) 0.5748(2) 0.66797(17) 0.0411(9) Uani 1 1 d . . . . .
C31A C -0.2197(3) 0.5484(2) 0.63076(16) 0.0383(9) Uani 1 1 d . . . . .
C32A C -0.2257(3) 0.4806(2) 0.63275(16) 0.0374(9) Uani 1 1 d . . . . .
H32A H -0.210531 0.442235 0.664675 0.045 Uiso 1 1 calc R U . . .
C33A C -0.2536(3) 0.4688(2) 0.58867(17) 0.0379(9) Uani 1 1 d . . . . .
C34A C -0.2858(3) 0.5285(2) 0.54251(16) 0.0389(9) Uani 1 1 d . . . . .
C35A C -0.2776(4) 0.5964(2) 0.53929(17) 0.0413(9) Uani 1 1 d . . . . .
H35A H -0.295976 0.635074 0.507809 0.050 Uiso 1 1 calc R U . . .
C36A C -0.2415(3) 0.6060(2) 0.58355(17) 0.0406(9) Uani 1 1 d . . . . .
C37A C -0.1745(4) 0.6472(2) 0.64114(17) 0.0411(9) Uani 1 1 d . . . . .
C38A C -0.1222(4) 0.6862(2) 0.66376(18) 0.0456(10) Uani 1 1 d . . . . .
H38A H -0.119439 0.734699 0.645600 0.055 Uiso 1 1 calc R U . . .
C39A C -0.3305(3) 0.5103(2) 0.50107(16) 0.0389(9) Uani 1 1 d . . . . .
C40A C -0.3776(3) 0.5476(2) 0.44884(16) 0.0404(9) Uani 1 1 d . . . . .
C41A C -0.4084(3) 0.4982(2) 0.43120(16) 0.0414(9) Uani 1 1 d . . . . .
C42A C -0.3811(3) 0.4302(2) 0.47295(16) 0.0407(9) Uani 1 1 d . . . . .
C43A C -0.3938(4) 0.6258(2) 0.41956(17) 0.0448(10) Uani 1 1 d . . . . .
H43C H -0.419875 0.649393 0.443813 0.054 Uiso 1 1 calc R U . . .
H43D H -0.455274 0.637516 0.392481 0.054 Uiso 1 1 calc R U . . .
C44A C -0.2851(4) 0.6536(2) 0.3942(2) 0.0564(12) Uani 1 1 d . . . . .
H44D H -0.260399 0.631847 0.369109 0.085 Uiso 1 1 calc R U . . .
H44E H -0.223995 0.642610 0.420793 0.085 Uiso 1 1 calc R U . . .
H44F H -0.300675 0.704422 0.376323 0.085 Uiso 1 1 calc R U . . .
C45A C -0.4616(4) 0.5084(2) 0.37998(17) 0.0460(10) Uani 1 1 d . . . . .
H45C H -0.507425 0.555257 0.366128 0.055 Uiso 1 1 calc R U . . .
H45D H -0.515004 0.473195 0.384954 0.055 Uiso 1 1 calc R U . . .
C46A C -0.3745(5) 0.5024(4) 0.3411(2) 0.0716(16) Uani 1 1 d . . . . .
H46D H -0.414188 0.508752 0.308520 0.107 Uiso 1 1 calc R U . . .
H46E H -0.328955 0.456096 0.354443 0.107 Uiso 1 1 calc R U . . .
H46F H -0.323216 0.538454 0.334848 0.107 Uiso 1 1 calc R U . . .
C47A C -0.4045(4) 0.3666(2) 0.47563(17) 0.0432(10) Uani 1 1 d . . . . .
H47A H -0.433234 0.363673 0.444725 0.052 Uiso 1 1 calc R U . . .
C48A C -0.3905(4) 0.3036(2) 0.52018(16) 0.0395(9) Uani 1 1 d . . . . .
C49A C -0.4495(4) 0.2436(2) 0.52900(18) 0.0438(10) Uani 1 1 d . . . . .
C50A C -0.4298(4) 0.2018(2) 0.58021(17) 0.0422(9) Uani 1 1 d . . . . .
C51A C -0.5187(4) 0.2302(2) 0.48927(19) 0.0531(12) Uani 1 1 d . . . . .
H51C H -0.581936 0.203379 0.506543 0.064 Uiso 1 1 calc R U . . .
H51D H -0.553913 0.275381 0.463557 0.064 Uiso 1 1 calc R U . . .
C52A C -0.4466(6) 0.1905(4) 0.4620(2) 0.0807(18) Uani 1 1 d . . . . .
H52D H -0.494962 0.182048 0.436910 0.121 Uiso 1 1 calc R U . . .
H52E H -0.411716 0.145701 0.487306 0.121 Uiso 1 1 calc R U . . .
H52F H -0.385673 0.217691 0.443746 0.121 Uiso 1 1 calc R U . . .
C53A C -0.4800(4) 0.1354(2) 0.61050(19) 0.0522(12) Uani 1 1 d . . . . .
H53C H -0.497837 0.112150 0.586539 0.063 Uiso 1 1 calc R U . . .
H53D H -0.421710 0.103295 0.636500 0.063 Uiso 1 1 calc R U . . .
C54A C -0.5879(5) 0.1484(3) 0.6378(2) 0.0706(16) Uani 1 1 d . . . . .
H54D H -0.647432 0.178168 0.612061 0.106 Uiso 1 1 calc R U . . .
H54E H -0.571025 0.171866 0.661307 0.106 Uiso 1 1 calc R U . . .
H54F H -0.615490 0.103769 0.657632 0.106 Uiso 1 1 calc R U . . .
C55A C -0.3555(3) 0.2360(2) 0.60143(16) 0.0387(9) Uani 1 1 d . . . . .
C56A C -0.3065(3) 0.2101(2) 0.65151(16) 0.0371(9) Uani 1 1 d . . . . .
H56A H -0.333087 0.168693 0.674700 0.044 Uiso 1 1 calc R U . . .
C57A C -0.2250(3) 0.2363(2) 0.67184(15) 0.0347(8) Uani 1 1 d . . . . .
C58A C -0.1547(4) 0.1950(2) 0.71707(15) 0.0370(8) Uani 1 1 d . . . . .
C59A C -0.0669(4) 0.2320(2) 0.71849(16) 0.0390(9) Uani 1 1 d . . . . .
C60A C -0.0876(3) 0.2977(2) 0.67527(16) 0.0371(9) Uani 1 1 d . . . . .
C61A C -0.1724(4) 0.1221(2) 0.75277(16) 0.0429(10) Uani 1 1 d . . . . .
H61C H -0.256083 0.118415 0.754773 0.051 Uiso 1 1 calc R U . . .
H61D H -0.143141 0.114306 0.788018 0.051 Uiso 1 1 calc R U . . .
C62A C -0.1126(4) 0.0653(2) 0.7355(2) 0.0552(12) Uani 1 1 d . . . . .
H62D H -0.143209 0.071475 0.701174 0.083 Uiso 1 1 calc R U . . .
H62E H -0.126291 0.019397 0.760377 0.083 Uiso 1 1 calc R U . . .
H62F H -0.029505 0.068198 0.733738 0.083 Uiso 1 1 calc R U . . .
C63A C 0.0380(4) 0.2040(2) 0.75477(17) 0.0456(10) Uani 1 1 d . . . . .
H63C H 0.049861 0.238041 0.771091 0.055 Uiso 1 1 calc R U . . .
H63D H 0.023791 0.159854 0.782678 0.055 Uiso 1 1 calc R U . . .
C64A C 0.1464(4) 0.1906(3) 0.7275(2) 0.0567(12) Uani 1 1 d . . . . .
H64D H 0.162901 0.234565 0.700808 0.085 Uiso 1 1 calc R U . . .
H64E H 0.135216 0.156964 0.711194 0.085 Uiso 1 1 calc R U . . .
H64F H 0.211139 0.171625 0.752692 0.085 Uiso 1 1 calc R U . . .
C65A C -0.0200(3) 0.3565(2) 0.66293(19) 0.0433(10) Uani 1 1 d . . . . .
C66A C 0.0164(4) 0.3745(2) 0.7042(2) 0.0537(12) Uani 1 1 d . . . . .
H66A H 0.010057 0.343466 0.738961 0.064 Uiso 1 1 calc R U . . .
C67A C 0.0610(4) 0.4363(2) 0.6949(2) 0.0586(14) Uani 1 1 d . . . . .
H67A H 0.086509 0.447421 0.722919 0.070 Uiso 1 1 calc R U . . .
C68A C 0.0683(4) 0.4818(2) 0.6447(2) 0.0504(12) Uani 1 1 d . . . . .
C69A C 0.0891(4) 0.5547(2) 0.6212(2) 0.0537(13) Uani 1 1 d . . . . .
C70A C 0.1068(4) 0.6045(2) 0.6430(2) 0.0495(11) Uani 1 1 d . . . . .
H70A H 0.119179 0.590577 0.679323 0.059 Uiso 1 1 calc R U . . .
C71A C 0.1061(4) 0.6739(2) 0.6110(2) 0.0479(11) Uani 1 1 d . . . . .
C72A C 0.0959(4) 0.6908(2) 0.55568(19) 0.0485(11) Uani 1 1 d . . . . .
C73A C 0.0817(5) 0.6414(3) 0.5341(2) 0.0609(14) Uani 1 1 d . . . . .
H73A H 0.076574 0.653728 0.497601 0.073 Uiso 1 1 calc R U . . .
C74A C 0.0753(5) 0.5739(3) 0.5675(2) 0.0562(13) Uani 1 1 d . . . . .
C75A C 0.0404(4) 0.4619(2) 0.6033(2) 0.0515(11) Uani 1 1 d . . . . .
C76A C -0.0027(4) 0.3987(2) 0.6122(2) 0.0454(10) Uani 1 1 d . . . . .
H76A H -0.019692 0.385093 0.584220 0.054 Uiso 1 1 calc R U . . .
C81 C 0.2659(10) 0.4352(5) 0.9618(5) 0.085(3) Uani 0.683(13) 1 d D U P A 2
H81A H 0.328066 0.415317 0.988921 0.102 Uiso 0.683(13) 1 calc R U P A 2
H81B H 0.260850 0.402139 0.943842 0.102 Uiso 0.683(13) 1 calc R U P A 2
C82 C 0.1493(10) 0.4486(6) 0.9861(5) 0.108(4) Uani 0.683(13) 1 d D U P A 2
H82A H 0.091261 0.474336 0.958450 0.162 Uiso 0.683(13) 1 calc R U P A 2
H82B H 0.158605 0.476244 1.007594 0.162 Uiso 0.683(13) 1 calc R U P A 2
H82C H 0.124153 0.403864 1.007614 0.162 Uiso 0.683(13) 1 calc R U P A 2

loop_
_atom_site_aniso_label
_atom_site_aniso_U_11
_atom_site_aniso_U_22
_atom_site_aniso_U_33
_atom_site_aniso_U_23
_atom_site_aniso_U_13
_atom_site_aniso_U_12
Pd1 0.03344(15) 0.02772(15) 0.03600(16) -0.00271(11) -0.00974(11) -0.01172(11)
Pd2 0.0523(2) 0.04433(19) 0.0589(2) -0.02329(16) 0.00130(15) -0.02148(15)
N1 0.0355(17) 0.0338(17) 0.0368(17) -0.0077(14) -0.0071(14) -0.0117(13)
N2 0.0346(16) 0.0324(16) 0.0319(16) -0.0029(13) -0.0074(13) -0.0124(13)
N3 0.0361(17) 0.0355(18) 0.0405(18) -0.0014(14) -0.0120(14) -0.0127(14)
N4 0.050(2) 0.0358(19) 0.057(2) -0.0087(17) -0.0134(18) -0.0106(16)
N5 0.054(2) 0.056(2) 0.060(2) -0.016(2) -0.0059(19) -0.0266(19)
N6 0.065(3) 0.048(2) 0.063(3) -0.028(2) 0.004(2) -0.0237(19)
N7 0.056(2) 0.043(2) 0.065(3) -0.0249(19) 0.0080(19) -0.0198(18)
N8 0.055(2) 0.037(2) 0.076(3) -0.0229(19) 0.019(2) -0.0175(17)
C1 0.037(2) 0.038(2) 0.044(2) -0.0031(18) -0.0086(17) -0.0113(17)
C2 0.037(2) 0.039(2) 0.040(2) 0.0012(18) -0.0091(17) -0.0076(17)
C02E 0.053(3) 0.035(2) 0.054(3) -0.0103(19) -0.005(2) -0.0224(19)
C3 0.034(2) 0.046(2) 0.037(2) -0.0028(18) -0.0095(17) -0.0072(17)
C4 0.037(2) 0.041(2) 0.038(2) -0.0035(18) -0.0067(17) -0.0113(17)
C5 0.043(2) 0.042(2) 0.043(2) -0.0005(19) -0.0053(18) -0.0040(18)
C6 0.058(3) 0.038(2) 0.065(3) -0.001(2) 0.008(2) -0.007(2)
C7 0.043(2) 0.051(3) 0.039(2) -0.0041(19) -0.0118(18) -0.0094(19)
C9 0.041(2) 0.048(2) 0.032(2) -0.0089(18) -0.0107(17) -0.0111(18)
C10 0.038(2) 0.040(2) 0.035(2) -0.0099(17) -0.0078(16) -0.0133(17)
C11 0.038(2) 0.039(2) 0.046(2) -0.0147(18) -0.0095(17) -0.0104(17)
C12 0.039(2) 0.032(2) 0.047(2) -0.0118(17) -0.0043(17) -0.0132(16)
C13 0.0339(19) 0.0308(19) 0.039(2) -0.0058(16) -0.0064(16) -0.0115(15)
C14 0.058(3) 0.049(3) 0.047(2) -0.019(2) -0.011(2) -0.021(2)
C15 0.092(4) 0.084(4) 0.068(4) -0.046(3) -0.004(3) -0.021(3)
C16 0.055(3) 0.114(5) 0.057(3) -0.032(3) -0.007(3) -0.015(3)
C17 0.063(3) 0.059(3) 0.062(3) -0.022(2) 0.008(2) -0.034(2)
C18 0.037(2) 0.0292(19) 0.0340(19) -0.0030(15) -0.0028(16) -0.0100(15)
C19 0.039(2) 0.0290(19) 0.0315(19) -0.0043(15) -0.0041(16) -0.0068(15)
C20 0.045(2) 0.036(2) 0.033(2) -0.0099(17) -0.0067(17) -0.0049(17)
C21 0.047(2) 0.039(2) 0.039(2) -0.0119(18) -0.0120(18) -0.0042(18)
C22 0.037(2) 0.037(2) 0.039(2) -0.0106(17) -0.0108(17) -0.0071(16)
C23 0.060(3) 0.037(2) 0.031(2) -0.0011(17) -0.0070(18) -0.0068(19)
C24 0.058(3) 0.037(2) 0.051(3) -0.008(2) -0.005(2) -0.008(2)
C25 0.057(3) 0.049(3) 0.040(2) -0.009(2) -0.020(2) -0.006(2)
C26 0.043(3) 0.079(4) 0.065(3) -0.021(3) -0.017(2) -0.006(2)
C27 0.033(2) 0.037(2) 0.058(3) -0.0107(19) -0.0168(19) -0.0070(17)
C28 0.047(2) 0.045(2) 0.058(3) -0.009(2) -0.021(2) -0.015(2)
C29 0.048(3) 0.047(3) 0.069(3) -0.016(2) -0.022(2) -0.013(2)
C30 0.030(2) 0.039(2) 0.070(3) -0.013(2) -0.0096(19) -0.0121(17)
C31 0.031(2) 0.041(2) 0.078(3) -0.015(2) -0.005(2) -0.0109(18)
C32 0.038(2) 0.050(3) 0.068(3) -0.018(2) -0.003(2) -0.017(2)
C33 0.039(2) 0.042(2) 0.073(3) -0.024(2) -0.001(2) -0.0176(19)
C34 0.041(2) 0.041(2) 0.067(3) -0.022(2) 0.009(2) -0.0162(18)
C35 0.052(3) 0.043(2) 0.066(3) -0.025(2) 0.016(2) -0.019(2)
C36 0.041(2) 0.041(2) 0.073(3) -0.024(2) 0.013(2) -0.0158(19)
C37 0.032(2) 0.038(2) 0.072(3) -0.017(2) -0.003(2) -0.0047(17)
C38 0.032(2) 0.034(2) 0.067(3) -0.012(2) -0.0078(19) -0.0067(16)
C39 0.044(2) 0.041(2) 0.066(3) -0.026(2) 0.009(2) -0.0158(19)
C40 0.052(3) 0.044(2) 0.064(3) -0.025(2) 0.016(2) -0.017(2)
C41 0.061(3) 0.044(3) 0.064(3) -0.024(2) 0.016(2) -0.019(2)
C42 0.067(3) 0.040(2) 0.060(3) -0.019(2) 0.008(2) -0.019(2)
C43 0.079(3) 0.045(3) 0.055(3) -0.023(2) 0.019(3) -0.021(2)
C44 0.080(4) 0.060(3) 0.065(3) -0.026(3) 0.000(3) -0.024(3)
C45 0.081(4) 0.049(3) 0.066(3) -0.022(3) 0.013(3) -0.018(3)
C46 0.092(5) 0.083(5) 0.078(4) -0.015(4) 0.012(4) -0.036(4)
C47 0.091(4) 0.043(3) 0.073(4) -0.025(3) 0.014(3) -0.026(3)
C48 0.088(4) 0.049(3) 0.070(3) -0.029(3) 0.016(3) -0.031(3)
C49 0.109(5) 0.062(4) 0.087(4) -0.042(3) 0.026(4) -0.046(3)
C50 0.074(4) 0.063(3) 0.086(4) -0.046(3) 0.018(3) -0.032(3)
C51 0.064(8) 0.027(6) 0.082(8) -0.028(6) 0.004(7) -0.018(6)
C52 0.093(12) 0.064(11) 0.092(12) -0.019(9) -0.007(10) -0.017(9)
C53 0.086(4) 0.076(4) 0.097(5) -0.056(4) 0.023(3) -0.048(3)
C54 0.087(4) 0.066(4) 0.081(4) -0.044(3) 0.016(3) -0.035(3)
C55 0.057(3) 0.052(3) 0.069(3) -0.034(3) 0.007(2) -0.021(2)
C56 0.057(3) 0.056(3) 0.068(3) -0.037(3) -0.001(2) -0.015(2)
C57 0.053(3) 0.049(3) 0.063(3) -0.028(2) -0.003(2) -0.018(2)
C58 0.060(3) 0.059(3) 0.064(3) -0.033(3) -0.003(2) -0.015(2)
C59 0.057(3) 0.060(3) 0.066(3) -0.027(3) 0.005(2) -0.018(2)
C60 0.056(3) 0.060(3) 0.059(3) -0.027(2) -0.001(2) -0.020(2)
C61 0.085(4) 0.074(4) 0.070(4) -0.039(3) 0.003(3) -0.026(3)
C62 0.098(5) 0.103(6) 0.121(6) -0.074(5) 0.034(5) -0.036(4)
C63 0.075(4) 0.073(4) 0.078(4) -0.037(3) 0.016(3) -0.030(3)
C64 0.100(5) 0.093(5) 0.078(4) -0.044(4) 0.019(4) -0.039(4)
C65 0.049(3) 0.055(3) 0.066(3) -0.028(2) 0.005(2) -0.020(2)
C66 0.056(3) 0.063(3) 0.052(3) -0.021(2) 0.003(2) -0.024(2)
C67 0.047(2) 0.052(3) 0.053(3) -0.017(2) 0.003(2) -0.023(2)
C68 0.036(2) 0.046(2) 0.059(3) -0.018(2) -0.0018(19) -0.0157(18)
C69 0.0294(19) 0.043(2) 0.052(2) -0.0097(19) -0.0068(17) -0.0097(17)
C70 0.0304(19) 0.040(2) 0.039(2) -0.0040(17) -0.0057(16) -0.0118(16)
C71 0.034(2) 0.032(2) 0.046(2) -0.0021(17) -0.0114(17) -0.0108(16)
C72 0.035(2) 0.040(2) 0.046(2) -0.0046(18) -0.0114(17) -0.0111(17)
C73 0.045(2) 0.035(2) 0.050(2) -0.0026(18) -0.0161(19) -0.0114(18)
C74 0.036(2) 0.035(2) 0.060(3) -0.0077(19) -0.0099(19) -0.0091(17)
C75 0.038(2) 0.044(2) 0.066(3) -0.020(2) -0.002(2) -0.0101(18)
C76 0.045(2) 0.047(3) 0.063(3) -0.019(2) -0.003(2) -0.011(2)
Pd1A 0.0574(2) 0.03635(17) 0.04935(19) -0.01708(14) 0.00258(15) -0.02043(14)
Pd2A 0.03392(15) 0.02483(14) 0.03810(16) -0.00437(11) -0.01015(11) -0.00989(11)
N1A 0.056(2) 0.044(2) 0.048(2) -0.0155(17) -0.0041(17) -0.0190(17)
N2A 0.081(3) 0.041(2) 0.052(2) -0.0211(18) 0.002(2) -0.028(2)
N3A 0.077(3) 0.036(2) 0.053(2) -0.0191(17) 0.011(2) -0.0252(19)
N4A 0.098(3) 0.038(2) 0.085(3) -0.035(2) 0.046(3) -0.032(2)
N5A 0.0355(17) 0.0277(16) 0.0421(18) -0.0098(14) -0.0054(14) -0.0093(13)
N6A 0.0380(17) 0.0303(16) 0.0381(17) -0.0040(14) -0.0112(14) -0.0113(13)
N7A 0.0370(17) 0.0296(17) 0.0430(19) -0.0042(14) -0.0122(14) -0.0087(13)
N8A 0.049(2) 0.0282(17) 0.051(2) -0.0089(15) -0.0097(16) -0.0082(14)
C1A 0.062(3) 0.042(2) 0.059(3) -0.029(2) 0.019(2) -0.024(2)
C2A 0.074(3) 0.051(3) 0.054(3) -0.029(2) 0.022(2) -0.030(2)
C3A 0.105(4) 0.051(3) 0.055(3) -0.024(2) 0.011(3) -0.038(3)
C4A 0.105(4) 0.041(3) 0.056(3) -0.020(2) 0.008(3) -0.034(3)
C5A 0.089(4) 0.053(3) 0.055(3) -0.029(2) 0.021(3) -0.030(3)
C6A 0.095(5) 0.083(4) 0.086(4) -0.048(4) 0.008(4) -0.037(4)
C7A 0.159(7) 0.067(4) 0.054(3) -0.024(3) 0.028(4) -0.069(4)
C8 0.074(3) 0.061(3) 0.062(3) -0.031(3) 0.006(3) -0.034(3)
C8A 0.129(8) 0.108(7) 0.128(8) -0.031(6) 0.010(6) -0.015(6)
C9A 0.129(5) 0.042(3) 0.055(3) -0.013(2) 0.002(3) -0.045(3)
C10A 0.107(4) 0.044(3) 0.053(3) -0.020(2) 0.003(3) -0.035(3)
C11A 0.108(5) 0.048(3) 0.060(3) -0.022(2) 0.001(3) -0.039(3)
C12A 0.075(3) 0.049(3) 0.058(3) -0.025(2) 0.002(2) -0.025(2)
C13A 0.066(3) 0.048(3) 0.056(3) -0.024(2) 0.000(2) -0.022(2)
C14A 0.156(7) 0.058(3) 0.060(3) -0.025(3) 0.007(4) -0.060(4)
C15A 0.150(7) 0.079(5) 0.085(5) -0.036(4) 0.028(5) -0.071(5)
C17A 0.083(4) 0.093(5) 0.087(4) -0.063(4) 0.019(3) -0.039(4)
C18A 0.059(3) 0.055(3) 0.054(3) -0.026(2) -0.003(2) -0.021(2)
C19A 0.059(3) 0.049(3) 0.053(3) -0.019(2) -0.005(2) -0.021(2)
C20A 0.072(3) 0.066(3) 0.047(3) -0.023(2) -0.001(2) -0.028(3)
C21A 0.073(3) 0.072(3) 0.052(3) -0.023(3) 0.006(2) -0.038(3)
C22A 0.058(3) 0.049(3) 0.047(2) -0.015(2) -0.001(2) -0.023(2)
C23A 0.095(4) 0.086(4) 0.051(3) -0.029(3) 0.001(3) -0.043(4)
C24A 0.115(6) 0.125(7) 0.086(5) -0.067(5) 0.020(4) -0.043(5)
C25A 0.144(7) 0.110(6) 0.054(3) -0.035(4) 0.022(4) -0.080(5)
C26A 0.140(8) 0.125(8) 0.101(6) -0.042(6) 0.020(6) -0.060(6)
C27A 0.052(3) 0.054(3) 0.051(3) -0.022(2) 0.001(2) -0.023(2)
C28A 0.063(3) 0.058(3) 0.041(2) -0.007(2) -0.006(2) -0.030(2)
C29A 0.049(2) 0.047(2) 0.045(2) -0.007(2) -0.0020(19) -0.022(2)
C30A 0.035(2) 0.036(2) 0.051(2) -0.0118(18) -0.0013(18) -0.0103(16)
C31A 0.0295(19) 0.035(2) 0.046(2) -0.0080(17) -0.0052(16) -0.0090(15)
C32A 0.0304(19) 0.033(2) 0.042(2) -0.0038(16) -0.0070(16) -0.0086(15)
C33A 0.0309(19) 0.0304(19) 0.048(2) -0.0064(17) -0.0068(17) -0.0090(15)
C34A 0.033(2) 0.034(2) 0.044(2) -0.0062(17) -0.0085(17) -0.0091(16)
C35A 0.042(2) 0.0290(19) 0.046(2) -0.0040(17) -0.0113(18) -0.0079(16)
C36A 0.035(2) 0.030(2) 0.051(2) -0.0069(18) -0.0052(18) -0.0080(16)
C37A 0.038(2) 0.034(2) 0.050(2) -0.0116(18) -0.0033(18) -0.0091(16)
C38A 0.048(2) 0.034(2) 0.056(3) -0.0156(19) 0.002(2) -0.0140(18)
C39A 0.036(2) 0.032(2) 0.044(2) -0.0056(17) -0.0082(17) -0.0110(16)
C40A 0.036(2) 0.030(2) 0.044(2) 0.0000(17) -0.0092(17) -0.0065(16)
C41A 0.036(2) 0.038(2) 0.041(2) -0.0015(17) -0.0122(17) -0.0084(17)
C42A 0.037(2) 0.037(2) 0.041(2) -0.0042(17) -0.0100(17) -0.0102(17)
C43A 0.044(2) 0.033(2) 0.046(2) -0.0015(18) -0.0072(18) -0.0039(17)
C44A 0.059(3) 0.038(2) 0.063(3) -0.006(2) 0.007(2) -0.012(2)
C45A 0.042(2) 0.045(2) 0.044(2) -0.0056(19) -0.0116(18) -0.0104(18)
C46A 0.047(3) 0.106(5) 0.059(3) -0.027(3) -0.006(2) -0.011(3)
C47A 0.044(2) 0.043(2) 0.041(2) -0.0097(18) -0.0135(18) -0.0120(18)
C48A 0.043(2) 0.035(2) 0.039(2) -0.0081(17) -0.0104(17) -0.0114(17)
C49A 0.047(2) 0.036(2) 0.051(2) -0.0167(19) -0.0116(19) -0.0109(18)
C50A 0.047(2) 0.032(2) 0.049(2) -0.0116(18) -0.0077(19) -0.0153(17)
C51A 0.066(3) 0.043(2) 0.051(3) -0.014(2) -0.018(2) -0.017(2)
C52A 0.104(5) 0.088(5) 0.066(4) -0.042(3) 0.001(3) -0.028(4)
C53A 0.063(3) 0.036(2) 0.056(3) -0.010(2) -0.015(2) -0.019(2)
C54A 0.074(4) 0.065(3) 0.080(4) -0.025(3) 0.011(3) -0.039(3)
C55A 0.040(2) 0.0274(19) 0.046(2) -0.0078(17) -0.0087(17) -0.0127(16)
C56A 0.039(2) 0.0255(18) 0.042(2) -0.0042(16) -0.0035(17) -0.0099(15)
C57A 0.039(2) 0.0283(18) 0.0339(19) -0.0067(15) -0.0040(16) -0.0075(15)
C58A 0.043(2) 0.0294(19) 0.037(2) -0.0090(16) -0.0047(17) -0.0075(16)
C59A 0.043(2) 0.032(2) 0.040(2) -0.0098(17) -0.0081(17) -0.0070(16)
C60A 0.038(2) 0.0297(19) 0.043(2) -0.0108(17) -0.0093(17) -0.0059(16)
C61A 0.050(2) 0.033(2) 0.038(2) -0.0011(17) -0.0086(18) -0.0101(18)
C62A 0.062(3) 0.033(2) 0.064(3) -0.009(2) -0.005(2) -0.008(2)
C63A 0.052(3) 0.035(2) 0.044(2) -0.0060(18) -0.0197(19) -0.0065(18)
C64A 0.045(3) 0.051(3) 0.065(3) -0.009(2) -0.019(2) -0.004(2)
C65A 0.033(2) 0.030(2) 0.065(3) -0.0142(19) -0.0140(19) -0.0031(16)
C66A 0.053(3) 0.034(2) 0.065(3) -0.004(2) -0.028(2) -0.0100(19)
C67A 0.052(3) 0.039(2) 0.081(4) -0.014(2) -0.034(2) -0.010(2)
C68A 0.031(2) 0.032(2) 0.083(3) -0.013(2) -0.006(2) -0.0086(17)
C69A 0.031(2) 0.032(2) 0.098(4) -0.022(2) 0.002(2) -0.0085(17)
C70A 0.040(2) 0.039(2) 0.070(3) -0.017(2) -0.003(2) -0.0150(18)
C71A 0.038(2) 0.038(2) 0.073(3) -0.023(2) 0.007(2) -0.0164(18)
C72A 0.053(3) 0.039(2) 0.062(3) -0.025(2) 0.020(2) -0.0178(19)
C73A 0.089(4) 0.040(3) 0.067(3) -0.031(2) 0.034(3) -0.026(2)
C74A 0.069(3) 0.040(2) 0.069(3) -0.028(2) 0.025(3) -0.019(2)
C75A 0.045(2) 0.032(2) 0.082(3) -0.025(2) 0.012(2) -0.0100(18)
C76A 0.040(2) 0.029(2) 0.067(3) -0.017(2) 0.004(2) -0.0083(17)
C81 0.111(7) 0.064(6) 0.094(6) -0.041(5) 0.019(6) -0.031(5)
C82 0.137(9) 0.095(7) 0.129(9) -0.067(6) 0.071(7) -0.079(7)

loop_
_atom_type_symbol
_atom_type_description
_atom_type_scat_dispersion_real
_atom_type_scat_dispersion_imag
_atom_type_scat_source
C C 0.0181 0.0091 'International Tables Vol C Tables 4.2.6.8 and 6.1.1.4'
H H 0.0000 0.0000 'International Tables Vol C Tables 4.2.6.8 and 6.1.1.4'
N N 0.0311 0.0180 'International Tables Vol C Tables 4.2.6.8 and 6.1.1.4'
Pd Pd 0.1215 3.9337 'International Tables Vol C Tables 4.2.6.8 and 6.1.1.4'

loop_
_geom_angle_atom_site_label_1
_geom_angle_atom_site_label_2
_geom_angle_atom_site_label_3
_geom_angle
_geom_angle_site_symmetry_1
_geom_angle_site_symmetry_3
_geom_angle_publ_flag
N2 Pd1 N1 90.29(12) . . ?
N3 Pd1 N1 172.51(15) . . ?
N3 Pd1 N2 88.01(13) . . ?
N3 Pd1 C71 79.42(15) . . ?
C71 Pd1 N1 103.66(14) . . ?
C71 Pd1 N2 162.66(14) . . ?
N5 Pd2 N6 89.96(16) . . ?
N7 Pd2 N5 170.15(17) . . ?
N7 Pd2 N6 87.90(16) . . ?
N7 Pd2 C33 80.17(18) . . ?
C33 Pd2 N5 103.58(19) . . ?
C33 Pd2 N6 163.93(18) . . ?
C19 N1 Pd1 119.8(2) . . ?
C22 N1 Pd1 134.8(3) . . ?
C22 N1 C19 105.3(3) . . ?
C10 N2 Pd1 127.3(3) . . ?
C10 N2 C13 106.9(3) . . ?
C13 N2 Pd1 123.3(3) . . ?
C1 N3 Pd1 119.9(3) . . ?
C1 N3 C4 109.1(3) . . ?
C4 N3 Pd1 130.9(3) . . ?
C74 N4 H4 125.5 . . ?
C75 N4 H4 125.5 . . ?
C75 N4 C74 109.0(4) . . ?
C57 N5 Pd2 121.0(3) . . ?
C60 N5 Pd2 134.0(3) . . ?
C60 N5 C57 105.0(4) . . ?
C48 N6 Pd2 126.9(3) . . ?
C48 N6 C55 107.3(4) . . ?
C55 N6 Pd2 123.0(3) . . ?
C39 N7 Pd2 118.9(3) . . ?
C39 N7 C42 109.2(4) . . ?
C42 N7 Pd2 129.5(3) . . ?
C36 N8 H8 125.7 . . ?
C37 N8 H8 125.7 . . ?
C37 N8 C36 108.5(4) . . ?
N3 C1 C2 109.6(4) . . ?
N3 C1 C72 113.9(4) . . ?
C72 C1 C2 136.3(4) . . ?
C1 C2 C5 127.2(4) . . ?
C3 C2 C1 106.5(4) . . ?
C3 C2 C5 126.3(4) . . ?
H02A C02E H02B 108.0 . . ?
C12 C02E H02A 109.3 . . ?
C12 C02E H02B 109.3 . . ?
C17 C02E H02A 109.3 . . ?
C17 C02E H02B 109.3 . . ?
C17 C02E C12 111.6(4) . . ?
C2 C3 C4 107.2(4) . . ?
C2 C3 C7 128.7(4) . . ?
C4 C3 C7 124.0(4) . . ?
N3 C4 C3 107.5(4) . . ?
C9 C4 N3 123.4(4) . . ?
C9 C4 C3 128.8(4) . . ?
C2 C5 H5A 109.1 . . ?
C2 C5 H5B 109.1 . . ?
C2 C5 C6 112.4(4) . . ?
H5A C5 H5B 107.9 . . ?
C6 C5 H5A 109.1 . . ?
C6 C5 H5B 109.1 . . ?
C5 C6 H6A 109.5 . . ?
C5 C6 H6B 109.5 . . ?
C5 C6 H6C 109.5 . . ?
H6A C6 H6B 109.5 . . ?
H6A C6 H6C 109.5 . . ?
H6B C6 H6C 109.5 . . ?
C3 C7 H7A 109.1 . . ?
C3 C7 H7B 109.1 . . ?
C3 C7 C16 112.7(4) . . ?
H7A C7 H7B 107.8 . . ?
C16 C7 H7A 109.1 . . ?
C16 C7 H7B 109.1 . . ?
C4 C9 H9 116.8 . . ?
C4 C9 C10 126.4(4) . . ?
C10 C9 H9 116.8 . . ?
N2 C10 C9 122.9(4) . . ?
N2 C10 C11 109.8(3) . . ?
C9 C10 C11 126.5(4) . . ?
C10 C11 C14 125.8(4) . . ?
C12 C11 C10 106.7(3) . . ?
C12 C11 C14 127.5(4) . . ?
C11 C12 C02E 127.9(4) . . ?
C11 C12 C13 106.6(3) . . ?
C13 C12 C02E 125.3(4) . . ?
N2 C13 C12 109.9(3) . . ?
N2 C13 C18 122.3(3) . . ?
C18 C13 C12 127.5(4) . . ?
C11 C14 H14A 109.4 . . ?
C11 C14 H14B 109.4 . . ?
C11 C14 C15 111.0(4) . . ?
H14A C14 H14B 108.0 . . ?
C15 C14 H14A 109.4 . . ?
C15 C14 H14B 109.4 . . ?
C14 C15 H15A 109.5 . . ?
C14 C15 H15B 109.5 . . ?
C14 C15 H15C 109.5 . . ?
H15A C15 H15B 109.5 . . ?
H15A C15 H15C 109.5 . . ?
H15B C15 H15C 109.5 . . ?
C7 C16 H16A 109.5 . . ?
C7 C16 H16B 109.5 . . ?
C7 C16 H16C 109.5 . . ?
H16A C16 H16B 109.5 . . ?
H16A C16 H16C 109.5 . . ?
H16B C16 H16C 109.5 . . ?
C02E C17 H17A 109.5 . . ?
C02E C17 H17B 109.5 . . ?
C02E C17 H17C 109.5 . . ?
H17A C17 H17B 109.5 . . ?
H17A C17 H17C 109.5 . . ?
H17B C17 H17C 109.5 . . ?
C13 C18 H18 115.3 . . ?
C19 C18 C13 129.3(4) . . ?
C19 C18 H18 115.3 . . ?
N1 C19 C20 109.8(3) . . ?
C18 C19 N1 126.5(3) . . ?
C18 C19 C20 123.0(4) . . ?
C19 C20 C23 124.1(4) . . ?
C21 C20 C19 107.1(4) . . ?
C21 C20 C23 128.6(4) . . ?
C20 C21 C22 106.2(3) . . ?
C20 C21 C25 126.0(4) . . ?
C22 C21 C25 127.4(4) . . ?
N1 C22 C21 111.5(4) . . ?
N1 C22 C27 123.1(4) . . ?
C21 C22 C27 125.3(4) . . ?
C20 C23 H23A 108.8 . . ?
C20 C23 H23B 108.8 . . ?
C20 C23 C24 113.9(4) . . ?
H23A C23 H23B 107.7 . . ?
C24 C23 H23A 108.8 . . ?
C24 C23 H23B 108.8 . . ?
C23 C24 H24A 109.5 . . ?
C23 C24 H24B 109.5 . . ?
C23 C24 H24C 109.5 . . ?
H24A C24 H24B 109.5 . . ?
H24A C24 H24C 109.5 . . ?
H24B C24 H24C 109.5 . . ?
C21 C25 H25A 108.9 . . ?
C21 C25 H25B 108.9 . . ?
H25A C25 H25B 107.7 . . ?
C26 C25 C21 113.4(4) . . ?
C26 C25 H25A 108.9 . . ?
C26 C25 H25B 108.9 . . ?
C25 C26 H26A 109.5 . . ?
C25 C26 H26B 109.5 . . ?
C25 C26 H26C 109.5 . . ?
H26A C26 H26B 109.5 . . ?
H26A C26 H26C 109.5 . . ?
H26B C26 H26C 109.5 . . ?
C28 C27 C22 117.3(4) . . ?
C38 C27 C22 122.0(4) . . ?
C38 C27 C28 120.3(4) . . ?
C27 C28 H28 119.6 . . ?
C29 C28 C27 120.8(5) . . ?
C29 C28 H28 119.6 . . ?
C28 C29 H29 120.4 . . ?
C30 C29 C28 119.3(5) . . ?
C30 C29 H29 120.4 . . ?
C29 C30 C31 133.5(5) . . ?
C29 C30 C37 119.3(4) . . ?
C37 C30 C31 107.1(4) . . ?
C32 C31 C30 133.4(5) . . ?
C32 C31 C36 120.2(4) . . ?
C36 C31 C30 105.9(4) . . ?
C31 C32 H32 119.3 . . ?
C33 C32 C31 121.4(5) . . ?
C33 C32 H32 119.3 . . ?
C32 C33 Pd2 131.5(4) . . ?
C32 C33 C34 116.8(4) . . ?
C34 C33 Pd2 111.7(3) . . ?
C35 C34 C33 122.3(4) . . ?
C35 C34 C39 124.5(5) . . ?
C39 C34 C33 113.2(4) . . ?
C34 C35 H35 121.4 . . ?
C34 C35 C36 117.3(5) . . ?
C36 C35 H35 121.4 . . ?
C31 C36 N8 109.6(4) . . ?
C35 C36 N8 128.5(5) . . ?
C35 C36 C31 121.8(4) . . ?
N8 C37 C30 108.6(4) . . ?
N8 C37 C38 129.3(5) . . ?
C38 C37 C30 121.4(5) . . ?
C27 C38 C37 118.2(5) . . ?
C27 C38 H38 120.9 . . ?
C37 C38 H38 120.9 . . ?
N7 C39 C34 114.1(4) . . ?
N7 C39 C40 110.1(4) . . ?
C40 C39 C34 135.8(4) . . ?
C39 C40 C43 126.1(4) . . ?
C41 C40 C39 106.5(4) . . ?
C41 C40 C43 127.2(5) . . ?
C40 C41 C42 106.6(4) . . ?
C40 C41 C45 129.0(5) . . ?
C42 C41 C45 124.4(4) . . ?
N7 C42 C41 107.7(4) . . ?
C47 C42 N7 122.4(5) . . ?
C47 C42 C41 129.8(5) . . ?
C40 C43 H43A 108.8 . . ?
C40 C43 H43B 108.8 . . ?
C40 C43 C44 113.6(4) . . ?
H43A C43 H43B 107.7 . . ?
C44 C43 H43A 108.8 . . ?
C44 C43 H43B 108.8 . . ?
C43 C44 H44A 109.5 . . ?
C43 C44 H44B 109.5 . . ?
C43 C44 H44C 109.5 . . ?
H44A C44 H44B 109.5 . . ?
H44A C44 H44C 109.5 . . ?
H44B C44 H44C 109.5 . . ?
C41 C45 H45A 109.1 . . ?
C41 C45 H45B 109.1 . . ?
H45A C45 H45B 107.8 . . ?
C46 C45 C41 112.6(5) . . ?
C46 C45 H45A 109.1 . . ?
C46 C45 H45B 109.1 . . ?
C45 C46 H46A 109.5 . . ?
C45 C46 H46B 109.5 . . ?
C45 C46 H46C 109.5 . . ?
H46A C46 H46B 109.5 . . ?
H46A C46 H46C 109.5 . . ?
H46B C46 H46C 109.5 . . ?
C42 C47 H47 117.1 . . ?
C42 C47 C48 125.8(5) . . ?
C48 C47 H47 117.1 . . ?
N6 C48 C47 123.3(5) . . ?
N6 C48 C49 110.2(5) . . ?
C47 C48 C49 126.4(5) . . ?
C48 C49 C51 126.9(9) . . ?
C48 C49 C81 122.7(7) . . ?
C50 C49 C48 106.5(5) . . ?
C50 C49 C51 122.1(9) . . ?
C50 C49 C81 130.2(7) . . ?
C49 C50 C53 130.2(5) . . ?
C49 C50 C55 106.0(5) . . ?
C55 C50 C53 123.8(6) . . ?
C49 C51 H51A 109.6 . . ?
C49 C51 H51B 109.6 . . ?
C49 C51 C52 110.1(13) . . ?
H51A C51 H51B 108.2 . . ?
C52 C51 H51A 109.6 . . ?
C52 C51 H51B 109.6 . . ?
C51 C52 H52A 109.5 . . ?
C51 C52 H52B 109.5 . . ?
C51 C52 H52C 109.5 . . ?
H52A C52 H52B 109.5 . . ?
H52A C52 H52C 109.5 . . ?
H52B C52 H52C 109.5 . . ?
C50 C53 H53A 108.7 . . ?
C50 C53 H53B 108.7 . . ?
H53A C53 H53B 107.6 . . ?
C54 C53 C50 114.0(5) . . ?
C54 C53 H53A 108.7 . . ?
C54 C53 H53B 108.7 . . ?
C53 C54 H54A 109.5 . . ?
C53 C54 H54B 109.5 . . ?
C53 C54 H54C 109.5 . . ?
H54A C54 H54B 109.5 . . ?
H54A C54 H54C 109.5 . . ?
H54B C54 H54C 109.5 . . ?
N6 C55 C50 110.1(5) . . ?
N6 C55 C56 123.1(4) . . ?
C56 C55 C50 126.7(5) . . ?
C55 C56 H56 115.9 . . ?
C57 C56 C55 128.2(5) . . ?
C57 C56 H56 115.9 . . ?
N5 C57 C58 109.8(4) . . ?
C56 C57 N5 125.7(5) . . ?
C56 C57 C58 123.8(4) . . ?
C57 C58 C61 125.9(5) . . ?
C59 C58 C57 106.7(4) . . ?
C59 C58 C61 126.9(5) . . ?
C58 C59 C60 106.5(5) . . ?
C58 C59 C63 125.6(5) . . ?
C60 C59 C63 127.7(5) . . ?
N5 C60 C59 111.8(4) . . ?
N5 C60 C65 121.7(5) . . ?
C59 C60 C65 126.5(5) . . ?
C58 C61 H61A 108.9 . . ?
C58 C61 H61B 108.9 . . ?
C58 C61 C62 113.4(6) . . ?
H61A C61 H61B 107.7 . . ?
C62 C61 H61A 108.9 . . ?
C62 C61 H61B 108.9 . . ?
C61 C62 H62A 109.5 . . ?
C61 C62 H62B 109.5 . . ?
C61 C62 H62C 109.5 . . ?
H62A C62 H62B 109.5 . . ?
H62A C62 H62C 109.5 . . ?
H62B C62 H62C 109.5 . . ?
C59 C63 H63A 108.5 . . ?
C59 C63 H63B 108.5 . . ?
C59 C63 C64 115.0(5) . . ?
H63A C63 H63B 107.5 . . ?
C64 C63 H63A 108.5 . . ?
C64 C63 H63B 108.5 . . ?
C63 C64 H64A 109.5 . . ?
C63 C64 H64B 109.5 . . ?
C63 C64 H64C 109.5 . . ?
H64A C64 H64B 109.5 . . ?
H64A C64 H64C 109.5 . . ?
H64B C64 H64C 109.5 . . ?
C66 C65 C60 118.4(5) . . ?
C76 C65 C60 121.8(5) . . ?
C76 C65 C66 119.5(4) . . ?
C65 C66 H66 119.3 . . ?
C67 C66 C65 121.4(5) . . ?
C67 C66 H66 119.3 . . ?
C66 C67 H67 120.6 . . ?
C68 C67 C66 118.8(5) . . ?
C68 C67 H67 120.6 . . ?
C67 C68 C69 133.3(4) . . ?
C67 C68 C75 119.0(4) . . ?
C69 C68 C75 107.4(4) . . ?
C70 C69 C68 132.7(4) . . ?
C70 C69 C74 119.6(4) . . ?
C74 C69 C68 107.2(4) . . ?
C69 C70 H70 119.7 . . ?
C71 C70 C69 120.6(4) . . ?
C71 C70 H70 119.7 . . ?
C70 C71 Pd1 128.6(3) . . ?
C70 C71 C72 117.5(4) . . ?
C72 C71 Pd1 113.5(3) . . ?
C71 C72 C1 112.7(4) . . ?
C73 C72 C1 125.0(4) . . ?
C73 C72 C71 122.3(4) . . ?
C72 C73 H73 121.1 . . ?
C74 C73 C72 117.7(4) . . ?
C74 C73 H73 121.1 . . ?
N4 C74 C69 108.0(4) . . ?
C73 C74 N4 130.4(4) . . ?
C73 C74 C69 121.6(4) . . ?
N4 C75 C68 108.1(4) . . ?
C76 C75 N4 129.6(4) . . ?
C76 C75 C68 122.1(5) . . ?
C65 C76 H76 120.7 . . ?
C75 C76 C65 118.6(5) . . ?
C75 C76 H76 120.7 . . ?
N2A Pd1A N1A 89.35(15) . . ?
N3A Pd1A N1A 168.40(17) . . ?
N3A Pd1A N2A 88.07(15) . . ?
N3A Pd1A C71A 79.40(18) . . ?
C71A Pd1A N1A 104.75(17) . . ?
C71A Pd1A N2A 164.41(18) . . ?
N6A Pd2A N5A 89.68(12) . . ?
N7A Pd2A N5A 172.45(14) . . ?
N7A Pd2A N6A 88.25(13) . . ?
N7A Pd2A C33A 79.14(15) . . ?
C33A Pd2A N5A 104.23(14) . . ?
C33A Pd2A N6A 163.03(14) . . ?
C19A N1A Pd1A 121.1(3) . . ?
C22A N1A Pd1A 132.8(3) . . ?
C22A N1A C19A 106.0(4) . . ?
C10A N2A Pd1A 126.4(3) . . ?
C10A N2A C13A 107.5(4) . . ?
C13A N2A Pd1A 124.4(3) . . ?
C1A N3A Pd1A 119.4(3) . . ?
C1A N3A C4A 108.1(4) . . ?
C4A N3A Pd1A 129.8(3) . . ?
C74A N4A H4A 125.0 . . ?
C75A N4A H4A 125.0 . . ?
C75A N4A C74A 110.0(4) . . ?
C57A N5A Pd2A 120.1(2) . . ?
C60A N5A Pd2A 134.4(3) . . ?
C60A N5A C57A 105.6(3) . . ?
C48A N6A Pd2A 126.9(3) . . ?
C55A N6A Pd2A 123.1(3) . . ?
C55A N6A C48A 107.0(3) . . ?
C39A N7A Pd2A 120.3(3) . . ?
C39A N7A C42A 109.2(3) . . ?
C42A N7A Pd2A 130.3(3) . . ?
C36A N8A H8A 125.4 . . ?
C37A N8A H8A 125.4 . . ?
C37A N8A C36A 109.2(3) . . ?
N3A C1A C2A 110.8(4) . . ?
N3A C1A C72A 113.3(4) . . ?
C2A C1A C72A 135.8(4) . . ?
C1A C2A C5A 127.0(4) . . ?
C3A C2A C1A 105.7(4) . . ?
C3A C2A C5A 127.2(5) . . ?
C2A C3A C4A 107.8(5) . . ?
C2A C3A C7A 127.5(5) . . ?
C4A C3A C7A 124.6(4) . . ?
N3A C4A C3A 107.6(4) . . ?
C9A C4A N3A 122.1(5) . . ?
C9A C4A C3A 130.3(5) . . ?
C2A C5A H5AA 108.9 . . ?
C2A C5A H5AB 108.9 . . ?
C2A C5A C6A 113.5(4) . . ?
H5AA C5A H5AB 107.7 . . ?
C6A C5A H5AA 108.9 . . ?
C6A C5A H5AB 108.9 . . ?
C5A C6A H6AA 109.5 . . ?
C5A C6A H6AB 109.5 . . ?
C5A C6A H6AC 109.5 . . ?
H6AA C6A H6AB 109.5 . . ?
H6AA C6A H6AC 109.5 . . ?
H6AB C6A H6AC 109.5 . . ?
C3A C7A H7AA 110.0 . . ?
C3A C7A H7AB 110.0 . . ?
H7AA C7A H7AB 108.4 . . ?
C8A C7A C3A 108.4(7) . . ?
C8A C7A H7AA 110.0 . . ?
C8A C7A H7AB 110.0 . . ?
H8B C8 H8C 108.0 . . ?
C12A C8 H8B 109.3 . . ?
C12A C8 H8C 109.3 . . ?
C12A C8 C17A 111.5(5) . . ?
C17A C8 H8B 109.3 . . ?
C17A C8 H8C 109.3 . . ?
C7A C8A H8AA 109.5 . . ?
C7A C8A H8AB 109.5 . . ?
C7A C8A H8AC 109.5 . . ?
H8AA C8A H8AB 109.5 . . ?
H8AA C8A H8AC 109.5 . . ?
H8AB C8A H8AC 109.5 . . ?
C4A C9A H9A 117.0 . . ?
C4A C9A C10A 126.1(5) . . ?
C10A C9A H9A 117.0 . . ?
N2A C10A C9A 124.0(4) . . ?
N2A C10A C11A 109.4(5) . . ?
C9A C10A C11A 126.7(5) . . ?
C10A C11A C14A 124.5(5) . . ?
C12A C11A C10A 107.1(4) . . ?
C12A C11A C14A 128.4(5) . . ?
C11A C12A C8 127.6(5) . . ?
C11A C12A C13A 106.4(4) . . ?
C13A C12A C8 125.8(5) . . ?
N2A C13A C12A 109.6(4) . . ?
N2A C13A C18A 122.7(4) . . ?
C18A C13A C12A 127.4(4) . . ?
C11A C14A H14C 108.9 . . ?
C11A C14A H14D 108.9 . . ?
H14C C14A H14D 107.8 . . ?
C15A C14A C11A 113.2(6) . . ?
C15A C14A H14C 108.9 . . ?
C15A C14A H14D 108.9 . . ?
C14A C15A H15D 109.5 . . ?
C14A C15A H15E 109.5 . . ?
C14A C15A H15F 109.5 . . ?
H15D C15A H15E 109.5 . . ?
H15D C15A H15F 109.5 . . ?
H15E C15A H15F 109.5 . . ?
C8 C17A H17D 109.5 . . ?
C8 C17A H17E 109.5 . . ?
C8 C17A H17F 109.5 . . ?
H17D C17A H17E 109.5 . . ?
H17D C17A H17F 109.5 . . ?
H17E C17A H17F 109.5 . . ?
C13A C18A H18A 115.8 . . ?
C19A C18A C13A 128.4(4) . . ?
C19A C18A H18A 115.8 . . ?
N1A C19A C20A 109.2(4) . . ?
C18A C19A N1A 126.4(4) . . ?
C18A C19A C20A 123.5(4) . . ?
C19A C20A C23A 125.3(5) . . ?
C21A C20A C19A 106.8(4) . . ?
C21A C20A C23A 127.5(5) . . ?
C20A C21A C22A 107.0(4) . . ?
C20A C21A C25A 126.1(5) . . ?
C22A C21A C25A 126.1(5) . . ?
N1A C22A C21A 110.8(4) . . ?
N1A C22A C27A 122.5(4) . . ?
C21A C22A C27A 126.7(4) . . ?
C20A C23A H23C 109.0 . . ?
C20A C23A H23D 109.0 . . ?
C20A C23A C24A 112.9(6) . . ?
H23C C23A H23D 107.8 . . ?
C24A C23A H23C 109.0 . . ?
C24A C23A H23D 109.0 . . ?
C23A C24A H24D 109.5 . . ?
C23A C24A H24E 109.5 . . ?
C23A C24A H24F 109.5 . . ?
H24D C24A H24E 109.5 . . ?
H24D C24A H24F 109.5 . . ?
H24E C24A H24F 109.5 . . ?
C21A C25A H25C 108.4 . . ?
C21A C25A H25D 108.4 . . ?
H25C C25A H25D 107.5 . . ?
C26A C25A C21A 115.4(8) . . ?
C26A C25A H25C 108.4 . . ?
C26A C25A H25D 108.4 . . ?
C25A C26A H26D 109.5 . . ?
C25A C26A H26E 109.5 . . ?
C25A C26A H26F 109.5 . . ?
H26D C26A H26E 109.5 . . ?
H26D C26A H26F 109.5 . . ?
H26E C26A H26F 109.5 . . ?
C28A C27A C22A 118.9(4) . . ?
C38A C27A C22A 120.9(4) . . ?
C38A C27A C28A 120.0(4) . . ?
C27A C28A H28A 119.6 . . ?
C29A C28A C27A 120.8(4) . . ?
C29A C28A H28A 119.6 . . ?
C28A C29A H29A 120.1 . . ?
C28A C29A C30A 119.8(4) . . ?
C30A C29A H29A 120.1 . . ?
C29A C30A C31A 134.0(4) . . ?
C29A C30A C37A 119.2(4) . . ?
C37A C30A C31A 106.6(4) . . ?
C32A C31A C30A 132.2(4) . . ?
C32A C31A C36A 120.5(4) . . ?
C36A C31A C30A 106.8(4) . . ?
C31A C32A H32A 119.7 . . ?
C33A C32A C31A 120.6(4) . . ?
C33A C32A H32A 119.7 . . ?
C32A C33A Pd2A 128.3(3) . . ?
C32A C33A C34A 117.8(4) . . ?
C34A C33A Pd2A 113.7(3) . . ?
C33A C34A C39A 112.9(4) . . ?
C35A C34A C33A 122.3(4) . . ?
C35A C34A C39A 124.7(4) . . ?
C34A C35A H35A 121.0 . . ?
C36A C35A C34A 118.1(4) . . ?
C36A C35A H35A 121.0 . . ?
N8A C36A C31A 108.5(4) . . ?
N8A C36A C35A 131.2(4) . . ?
C35A C36A C31A 120.3(4) . . ?
N8A C37A C30A 108.7(4) . . ?
N8A C37A C38A 129.9(4) . . ?
C38A C37A C30A 121.2(4) . . ?
C27A C38A C37A 118.6(4) . . ?
C27A C38A H38A 120.7 . . ?
C37A C38A H38A 120.7 . . ?
N7A C39A C34A 113.5(4) . . ?
N7A C39A C40A 109.9(4) . . ?
C40A C39A C34A 136.5(4) . . ?
C39A C40A C43A 127.4(4) . . ?
C41A C40A C39A 106.5(3) . . ?
C41A C40A C43A 126.1(4) . . ?
C40A C41A C42A 107.2(4) . . ?
C40A C41A C45A 128.6(4) . . ?
C42A C41A C45A 124.2(4) . . ?
N7A C42A C41A 107.1(3) . . ?
C47A C42A N7A 123.5(4) . . ?
C47A C42A C41A 129.1(4) . . ?
C40A C43A H43C 108.9 . . ?
C40A C43A H43D 108.9 . . ?
C40A C43A C44A 113.3(4) . . ?
H43C C43A H43D 107.7 . . ?
C44A C43A H43C 108.9 . . ?
C44A C43A H43D 108.9 . . ?
C43A C44A H44D 109.5 . . ?
C43A C44A H44E 109.5 . . ?
C43A C44A H44F 109.5 . . ?
H44D C44A H44E 109.5 . . ?
H44D C44A H44F 109.5 . . ?
H44E C44A H44F 109.5 . . ?
C41A C45A H45C 109.0 . . ?
C41A C45A H45D 109.0 . . ?
C41A C45A C46A 113.0(4) . . ?
H45C C45A H45D 107.8 . . ?
C46A C45A H45C 109.0 . . ?
C46A C45A H45D 109.0 . . ?
C45A C46A H46D 109.5 . . ?
C45A C46A H46E 109.5 . . ?
C45A C46A H46F 109.5 . . ?
H46D C46A H46E 109.5 . . ?
H46D C46A H46F 109.5 . . ?
H46E C46A H46F 109.5 . . ?
C42A C47A H47A 116.7 . . ?
C42A C47A C48A 126.5(4) . . ?
C48A C47A H47A 116.7 . . ?
N6A C48A C47A 123.2(4) . . ?
N6A C48A C49A 109.9(3) . . ?
C47A C48A C49A 126.1(4) . . ?
C48A C49A C51A 126.0(4) . . ?
C50A C49A C48A 106.7(4) . . ?
C50A C49A C51A 127.2(4) . . ?
C49A C50A C53A 128.3(4) . . ?
C49A C50A C55A 106.1(4) . . ?
C55A C50A C53A 125.5(4) . . ?
C49A C51A H51C 109.2 . . ?
C49A C51A H51D 109.2 . . ?
H51C C51A H51D 107.9 . . ?
C52A C51A C49A 111.9(4) . . ?
C52A C51A H51C 109.2 . . ?
C52A C51A H51D 109.2 . . ?
C51A C52A H52D 109.5 . . ?
C51A C52A H52E 109.5 . . ?
C51A C52A H52F 109.5 . . ?
H52D C52A H52E 109.5 . . ?
H52D C52A H52F 109.5 . . ?
H52E C52A H52F 109.5 . . ?
C50A C53A H53C 109.0 . . ?
C50A C53A H53D 109.0 . . ?
H53C C53A H53D 107.8 . . ?
C54A C53A C50A 112.7(4) . . ?
C54A C53A H53C 109.0 . . ?
C54A C53A H53D 109.0 . . ?
C53A C54A H54D 109.5 . . ?
C53A C54A H54E 109.5 . . ?
C53A C54A H54F 109.5 . . ?
H54D C54A H54E 109.5 . . ?
H54D C54A H54F 109.5 . . ?
H54E C54A H54F 109.5 . . ?
N6A C55A C50A 110.1(4) . . ?
N6A C55A C56A 123.3(3) . . ?
C56A C55A C50A 126.4(4) . . ?
C55A C56A H56A 115.6 . . ?
C57A C56A C55A 128.8(4) . . ?
C57A C56A H56A 115.6 . . ?
N5A C57A C58A 109.7(3) . . ?
C56A C57A N5A 126.1(3) . . ?
C56A C57A C58A 123.2(3) . . ?
C57A C58A C61A 124.9(3) . . ?
C59A C58A C57A 106.9(3) . . ?
C59A C58A C61A 128.1(4) . . ?
C58A C59A C60A 106.5(3) . . ?
C58A C59A C63A 125.2(4) . . ?
C60A C59A C63A 127.9(4) . . ?
N5A C60A C59A 111.2(3) . . ?
N5A C60A C65A 122.4(3) . . ?
C59A C60A C65A 126.4(4) . . ?
C58A C61A H61C 108.9 . . ?
C58A C61A H61D 108.9 . . ?
C58A C61A C62A 113.4(4) . . ?
H61C C61A H61D 107.7 . . ?
C62A C61A H61C 108.9 . . ?
C62A C61A H61D 108.9 . . ?
C61A C62A H62D 109.5 . . ?
C61A C62A H62E 109.5 . . ?
C61A C62A H62F 109.5 . . ?
H62D C62A H62E 109.5 . . ?
H62D C62A H62F 109.5 . . ?
H62E C62A H62F 109.5 . . ?
C59A C63A H63C 109.1 . . ?
C59A C63A H63D 109.1 . . ?
H63C C63A H63D 107.8 . . ?
C64A C63A C59A 112.7(4) . . ?
C64A C63A H63C 109.1 . . ?
C64A C63A H63D 109.1 . . ?
C63A C64A H64D 109.5 . . ?
C63A C64A H64E 109.5 . . ?
C63A C64A H64F 109.5 . . ?
H64D C64A H64E 109.5 . . ?
H64D C64A H64F 109.5 . . ?
H64E C64A H64F 109.5 . . ?
C66A C65A C60A 118.1(4) . . ?
C76A C65A C60A 121.8(4) . . ?
C76A C65A C66A 119.7(4) . . ?
C65A C66A H66A 119.5 . . ?
C67A C66A C65A 121.0(5) . . ?
C67A C66A H66A 119.5 . . ?
C66A C67A H67A 120.2 . . ?
C68A C67A C66A 119.6(5) . . ?
C68A C67A H67A 120.2 . . ?
C67A C68A C69A 134.2(5) . . ?
C67A C68A C75A 119.6(4) . . ?
C75A C68A C69A 105.9(5) . . ?
C70A C69A C68A 131.8(5) . . ?
C74A C69A C68A 106.9(4) . . ?
C74A C69A C70A 121.0(4) . . ?
C69A C70A H70A 120.2 . . ?
C71A C70A C69A 119.5(5) . . ?
C71A C70A H70A 120.2 . . ?
C70A C71A Pd1A 129.7(4) . . ?
C70A C71A C72A 117.6(4) . . ?
C72A C71A Pd1A 112.7(3) . . ?
C71A C72A C1A 113.3(4) . . ?
C73A C72A C1A 123.9(5) . . ?
C73A C72A C71A 122.8(4) . . ?
C72A C73A H73A 121.2 . . ?
C74A C73A C72A 117.7(5) . . ?
C74A C73A H73A 121.2 . . ?
N4A C74A C69A 108.3(4) . . ?
C73A C74A N4A 130.4(5) . . ?
C73A C74A C69A 121.3(5) . . ?
N4A C75A C68A 108.6(4) . . ?
N4A C75A C76A 130.0(5) . . ?
C76A C75A C68A 121.2(5) . . ?
C65A C76A C75A 118.4(5) . . ?
C65A C76A H76A 120.8 . . ?
C75A C76A H76A 120.8 . . ?
C49 C81 H81A 110.6 . . ?
C49 C81 H81B 110.6 . . ?
C49 C81 C82 105.7(8) . . ?
H81A C81 H81B 108.7 . . ?
C82 C81 H81A 110.6 . . ?
C82 C81 H81B 110.6 . . ?
C81 C82 H82A 109.5 . . ?
C81 C82 H82B 109.5 . . ?
C81 C82 H82C 109.5 . . ?
H82A C82 H82B 109.5 . . ?
H82A C82 H82C 109.5 . . ?
H82B C82 H82C 109.5 . . ?

loop_
_geom_bond_atom_site_label_1
_geom_bond_atom_site_label_2
_geom_bond_distance
_geom_bond_site_symmetry_2
_geom_bond_publ_flag
Pd1 N1 2.091(3) . ?
Pd1 N2 2.081(3) . ?
Pd1 N3 1.947(3) . ?
Pd1 C71 2.035(4) . ?
Pd2 N5 2.053(4) . ?
Pd2 N6 2.070(4) . ?
Pd2 N7 1.960(4) . ?
Pd2 C33 2.048(4) . ?
N1 C19 1.402(5) . ?
N1 C22 1.349(5) . ?
N2 C10 1.364(5) . ?
N2 C13 1.366(5) . ?
N3 C1 1.337(5) . ?
N3 C4 1.384(5) . ?
N4 H4 0.8800 . ?
N4 C74 1.400(6) . ?
N4 C75 1.379(6) . ?
N5 C57 1.417(6) . ?
N5 C60 1.362(6) . ?
N6 C48 1.344(7) . ?
N6 C55 1.365(6) . ?
N7 C39 1.327(6) . ?
N7 C42 1.381(6) . ?
N8 H8 0.8800 . ?
N8 C36 1.402(6) . ?
N8 C37 1.379(6) . ?
C1 C2 1.457(6) . ?
C1 C72 1.447(6) . ?
C2 C3 1.368(6) . ?
C2 C5 1.513(6) . ?
C02E H02A 0.9900 . ?
C02E H02B 0.9900 . ?
C02E C12 1.514(5) . ?
C02E C17 1.513(7) . ?
C3 C4 1.463(6) . ?
C3 C7 1.489(6) . ?
C4 C9 1.363(6) . ?
C5 H5A 0.9900 . ?
C5 H5B 0.9900 . ?
C5 C6 1.524(6) . ?
C6 H6A 0.9800 . ?
C6 H6B 0.9800 . ?
C6 H6C 0.9800 . ?
C7 H7A 0.9900 . ?
C7 H7B 0.9900 . ?
C7 C16 1.496(7) . ?
C9 H9 0.9500 . ?
C9 C10 1.421(6) . ?
C10 C11 1.435(6) . ?
C11 C12 1.370(6) . ?
C11 C14 1.499(5) . ?
C12 C13 1.433(5) . ?
C13 C18 1.397(5) . ?
C14 H14A 0.9900 . ?
C14 H14B 0.9900 . ?
C14 C15 1.541(8) . ?
C15 H15A 0.9800 . ?
C15 H15B 0.9800 . ?
C15 H15C 0.9800 . ?
C16 H16A 0.9800 . ?
C16 H16B 0.9800 . ?
C16 H16C 0.9800 . ?
C17 H17A 0.9800 . ?
C17 H17B 0.9800 . ?
C17 H17C 0.9800 . ?
C18 H18 0.9500 . ?
C18 C19 1.376(5) . ?
C19 C20 1.433(5) . ?
C20 C21 1.363(6) . ?
C20 C23 1.503(6) . ?
C21 C22 1.444(6) . ?
C21 C25 1.507(6) . ?
C22 C27 1.477(6) . ?
C23 H23A 0.9900 . ?
C23 H23B 0.9900 . ?
C23 C24 1.525(6) . ?
C24 H24A 0.9800 . ?
C24 H24B 0.9800 . ?
C24 H24C 0.9800 . ?
C25 H25A 0.9900 . ?
C25 H25B 0.9900 . ?
C25 C26 1.492(7) . ?
C26 H26A 0.9800 . ?
C26 H26B 0.9800 . ?
C26 H26C 0.9800 . ?
C27 C28 1.416(6) . ?
C27 C38 1.378(7) . ?
C28 H28 0.9500 . ?
C28 C29 1.383(6) . ?
C29 H29 0.9500 . ?
C29 C30 1.383(7) . ?
C30 C31 1.457(6) . ?
C30 C37 1.415(7) . ?
C31 C32 1.384(7) . ?
C31 C36 1.398(7) . ?
C32 H32 0.9500 . ?
C32 C33 1.377(7) . ?
C33 C34 1.462(7) . ?
C34 C35 1.388(6) . ?
C34 C39 1.453(6) . ?
C35 H35 0.9500 . ?
C35 C36 1.389(7) . ?
C37 C38 1.394(6) . ?
C38 H38 0.9500 . ?
C39 C40 1.448(7) . ?
C40 C41 1.378(6) . ?
C40 C43 1.505(7) . ?
C41 C42 1.463(7) . ?
C41 C45 1.498(7) . ?
C42 C47 1.369(7) . ?
C43 H43A 0.9900 . ?
C43 H43B 0.9900 . ?
C43 C44 1.523(8) . ?
C44 H44A 0.9800 . ?
C44 H44B 0.9800 . ?
C44 H44C 0.9800 . ?
C45 H45A 0.9900 . ?
C45 H45B 0.9900 . ?
C45 C46 1.494(8) . ?
C46 H46A 0.9800 . ?
C46 H46B 0.9800 . ?
C46 H46C 0.9800 . ?
C47 H47 0.9500 . ?
C47 C48 1.419(8) . ?
C48 C49 1.443(7) . ?
C49 C50 1.376(9) . ?
C49 C51 1.535(9) . ?
C49 C81 1.516(8) . ?
C50 C53 1.520(7) . ?
C50 C55 1.439(7) . ?
C51 H51A 0.9900 . ?
C51 H51B 0.9900 . ?
C51 C52 1.549(10) . ?
C52 H52A 0.9800 . ?
C52 H52B 0.9800 . ?
C52 H52C 0.9800 . ?
C53 H53A 0.9900 . ?
C53 H53B 0.9900 . ?
C53 C54 1.508(8) . ?
C54 H54A 0.9800 . ?
C54 H54B 0.9800 . ?
C54 H54C 0.9800 . ?
C55 C56 1.400(8) . ?
C56 H56 0.9500 . ?
C56 C57 1.370(7) . ?
C57 C58 1.443(7) . ?
C58 C59 1.379(7) . ?
C58 C61 1.506(7) . ?
C59 C60 1.443(7) . ?
C59 C63 1.513(8) . ?
C60 C65 1.457(6) . ?
C61 H61A 0.9900 . ?
C61 H61B 0.9900 . ?
C61 C62 1.518(9) . ?
C62 H62A 0.9800 . ?
C62 H62B 0.9800 . ?
C62 H62C 0.9800 . ?
C63 H63A 0.9900 . ?
C63 H63B 0.9900 . ?
C63 C64 1.537(10) . ?
C64 H64A 0.9800 . ?
C64 H64B 0.9800 . ?
C64 H64C 0.9800 . ?
C65 C66 1.407(7) . ?
C65 C76 1.401(7) . ?
C66 H66 0.9500 . ?
C66 C67 1.390(7) . ?
C67 H67 0.9500 . ?
C67 C68 1.390(7) . ?
C68 C69 1.418(6) . ?
C68 C75 1.421(6) . ?
C69 C70 1.392(6) . ?
C69 C74 1.415(6) . ?
C70 H70 0.9500 . ?
C70 C71 1.390(6) . ?
C71 C72 1.436(6) . ?
C72 C73 1.393(6) . ?
C73 H73 0.9500 . ?
C73 C74 1.375(7) . ?
C75 C76 1.369(6) . ?
C76 H76 0.9500 . ?
Pd1A N1A 2.085(4) . ?
Pd1A N2A 2.075(4) . ?
Pd1A N3A 1.963(4) . ?
Pd1A C71A 2.040(4) . ?
Pd2A N5A 2.095(3) . ?
Pd2A N6A 2.082(3) . ?
Pd2A N7A 1.959(3) . ?
Pd2A C33A 2.037(4) . ?
N1A C19A 1.405(6) . ?
N1A C22A 1.356(6) . ?
N2A C10A 1.353(6) . ?
N2A C13A 1.368(6) . ?
N3A C1A 1.330(6) . ?
N3A C4A 1.392(6) . ?
N4A H4A 0.8800 . ?
N4A C74A 1.378(6) . ?
N4A C75A 1.373(7) . ?
N5A C57A 1.403(5) . ?
N5A C60A 1.351(5) . ?
N6A C48A 1.363(5) . ?
N6A C55A 1.358(5) . ?
N7A C39A 1.329(5) . ?
N7A C42A 1.390(5) . ?
N8A H8A 0.8800 . ?
N8A C36A 1.391(5) . ?
N8A C37A 1.378(6) . ?
C1A C2A 1.443(7) . ?
C1A C72A 1.452(6) . ?
C2A C3A 1.372(7) . ?
C2A C5A 1.504(7) . ?
C3A C4A 1.443(7) . ?
C3A C7A 1.524(8) . ?
C4A C9A 1.369(7) . ?
C5A H5AA 0.9900 . ?
C5A H5AB 0.9900 . ?
C5A C6A 1.516(8) . ?
C6A H6AA 0.9800 . ?
C6A H6AB 0.9800 . ?
C6A H6AC 0.9800 . ?
C7A H7AA 0.9900 . ?
C7A H7AB 0.9900 . ?
C7A C8A 1.444(11) . ?
C8 H8B 0.9900 . ?
C8 H8C 0.9900 . ?
C8 C12A 1.505(6) . ?
C8 C17A 1.514(8) . ?
C8A H8AA 0.9800 . ?
C8A H8AB 0.9800 . ?
C8A H8AC 0.9800 . ?
C9A H9A 0.9500 . ?
C9A C10A 1.418(7) . ?
C10A C11A 1.444(7) . ?
C11A C12A 1.362(8) . ?
C11A C14A 1.513(7) . ?
C12A C13A 1.437(6) . ?
C13A C18A 1.401(7) . ?
C14A H14C 0.9900 . ?
C14A H14D 0.9900 . ?
C14A C15A 1.507(10) . ?
C15A H15D 0.9800 . ?
C15A H15E 0.9800 . ?
C15A H15F 0.9800 . ?
C17A H17D 0.9800 . ?
C17A H17E 0.9800 . ?
C17A H17F 0.9800 . ?
C18A H18A 0.9500 . ?
C18A C19A 1.373(6) . ?
C19A C20A 1.439(7) . ?
C20A C21A 1.369(7) . ?
C20A C23A 1.510(7) . ?
C21A C22A 1.436(7) . ?
C21A C25A 1.540(8) . ?
C22A C27A 1.464(6) . ?
C23A H23C 0.9900 . ?
C23A H23D 0.9900 . ?
C23A C24A 1.526(10) . ?
C24A H24D 0.9800 . ?
C24A H24E 0.9800 . ?
C24A H24F 0.9800 . ?
C25A H25C 0.9900 . ?
C25A H25D 0.9900 . ?
C25A C26A 1.397(12) . ?
C26A H26D 0.9800 . ?
C26A H26E 0.9800 . ?
C26A H26F 0.9800 . ?
C27A C28A 1.416(7) . ?
C27A C38A 1.387(7) . ?
C28A H28A 0.9500 . ?
C28A C29A 1.374(6) . ?
C29A H29A 0.9500 . ?
C29A C30A 1.384(6) . ?
C30A C31A 1.441(6) . ?
C30A C37A 1.418(6) . ?
C31A C32A 1.395(6) . ?
C31A C36A 1.413(6) . ?
C32A H32A 0.9500 . ?
C32A C33A 1.382(6) . ?
C33A C34A 1.433(6) . ?
C34A C35A 1.393(6) . ?
C34A C39A 1.457(6) . ?
C35A H35A 0.9500 . ?
C35A C36A 1.392(6) . ?
C37A C38A 1.388(6) . ?
C38A H38A 0.9500 . ?
C39A C40A 1.449(6) . ?
C40A C41A 1.373(6) . ?
C40A C43A 1.511(5) . ?
C41A C42A 1.461(6) . ?
C41A C45A 1.491(6) . ?
C42A C47A 1.354(6) . ?
C43A H43C 0.9900 . ?
C43A H43D 0.9900 . ?
C43A C44A 1.517(6) . ?
C44A H44D 0.9800 . ?
C44A H44E 0.9800 . ?
C44A H44F 0.9800 . ?
C45A H45C 0.9900 . ?
C45A H45D 0.9900 . ?
C45A C46A 1.498(7) . ?
C46A H46D 0.9800 . ?
C46A H46E 0.9800 . ?
C46A H46F 0.9800 . ?
C47A H47A 0.9500 . ?
C47A C48A 1.425(6) . ?
C48A C49A 1.437(6) . ?
C49A C50A 1.372(6) . ?
C49A C51A 1.503(6) . ?
C50A C53A 1.511(6) . ?
C50A C55A 1.443(5) . ?
C51A H51C 0.9900 . ?
C51A H51D 0.9900 . ?
C51A C52A 1.489(8) . ?
C52A H52D 0.9800 . ?
C52A H52E 0.9800 . ?
C52A H52F 0.9800 . ?
C53A H53C 0.9900 . ?
C53A H53D 0.9900 . ?
C53A C54A 1.505(8) . ?
C54A H54D 0.9800 . ?
C54A H54E 0.9800 . ?
C54A H54F 0.9800 . ?
C55A C56A 1.396(6) . ?
C56A H56A 0.9500 . ?
C56A C57A 1.376(5) . ?
C57A C58A 1.434(5) . ?
C58A C59A 1.365(6) . ?
C58A C61A 1.511(5) . ?
C59A C60A 1.443(6) . ?
C59A C63A 1.513(5) . ?
C60A C65A 1.467(5) . ?
C61A H61C 0.9900 . ?
C61A H61D 0.9900 . ?
C61A C62A 1.516(7) . ?
C62A H62D 0.9800 . ?
C62A H62E 0.9800 . ?
C62A H62F 0.9800 . ?
C63A H63C 0.9900 . ?
C63A H63D 0.9900 . ?
C63A C64A 1.512(7) . ?
C64A H64D 0.9800 . ?
C64A H64E 0.9800 . ?
C64A H64F 0.9800 . ?
C65A C66A 1.414(6) . ?
C65A C76A 1.385(7) . ?
C66A H66A 0.9500 . ?
C66A C67A 1.379(6) . ?
C67A H67A 0.9500 . ?
C67A C68A 1.373(7) . ?
C68A C69A 1.461(6) . ?
C68A C75A 1.410(7) . ?
C69A C70A 1.408(7) . ?
C69A C74A 1.400(8) . ?
C70A H70A 0.9500 . ?
C70A C71A 1.385(6) . ?
C71A C72A 1.446(7) . ?
C72A C73A 1.388(6) . ?
C73A H73A 0.9500 . ?
C73A C74A 1.378(7) . ?
C75A C76A 1.397(6) . ?
C76A H76A 0.9500 . ?
C81 H81A 0.9900 . ?
C81 H81B 0.9900 . ?
C81 C82 1.549(9) . ?
C82 H82A 0.9800 . ?
C82 H82B 0.9800 . ?
C82 H82C 0.9800 . ?

loop_
_geom_torsion_atom_site_label_1
_geom_torsion_atom_site_label_2
_geom_torsion_atom_site_label_3
_geom_torsion_atom_site_label_4
_geom_torsion
_geom_torsion_site_symmetry_1
_geom_torsion_site_symmetry_2
_geom_torsion_site_symmetry_3
_geom_torsion_site_symmetry_4
_geom_torsion_publ_flag
Pd1 N1 C19 C18 -9.7(6) . . . . ?
Pd1 N1 C19 C20 179.8(3) . . . . ?
Pd1 N1 C22 C21 178.2(3) . . . . ?
Pd1 N1 C22 C27 -5.1(7) . . . . ?
Pd1 N2 C10 C9 -5.8(6) . . . . ?
Pd1 N2 C10 C11 164.5(3) . . . . ?
Pd1 N2 C13 C12 -163.9(3) . . . . ?
Pd1 N2 C13 C18 21.3(6) . . . . ?
Pd1 N3 C1 C2 -177.3(3) . . . . ?
Pd1 N3 C1 C72 6.5(5) . . . . ?
Pd1 N3 C4 C3 176.1(3) . . . . ?
Pd1 N3 C4 C9 -9.9(7) . . . . ?
Pd1 C71 C72 C1 -4.6(5) . . . . ?
Pd1 C71 C72 C73 177.8(4) . . . . ?
Pd2 N5 C57 C56 -12.2(7) . . . . ?
Pd2 N5 C57 C58 177.0(3) . . . . ?
Pd2 N5 C60 C59 -179.3(4) . . . . ?
Pd2 N5 C60 C65 0.9(8) . . . . ?
Pd2 N6 C48 C47 -14.1(9) . . . . ?
Pd2 N6 C48 C49 162.6(4) . . . . ?
Pd2 N6 C55 C50 -162.2(4) . . . . ?
Pd2 N6 C55 C56 22.6(7) . . . . ?
Pd2 N7 C39 C34 16.0(5) . . . . ?
Pd2 N7 C39 C40 -163.5(3) . . . . ?
Pd2 N7 C42 C41 161.1(3) . . . . ?
Pd2 N7 C42 C47 -21.5(8) . . . . ?
Pd2 C33 C34 C35 178.5(4) . . . . ?
Pd2 C33 C34 C39 -1.2(5) . . . . ?
N1 C19 C20 C21 3.0(5) . . . . ?
N1 C19 C20 C23 178.6(4) . . . . ?
N1 C22 C27 C28 -131.0(4) . . . . ?
N1 C22 C27 C38 42.3(7) . . . . ?
N2 C10 C11 C12 -3.1(5) . . . . ?
N2 C10 C11 C14 175.2(4) . . . . ?
N2 C13 C18 C19 5.1(7) . . . . ?
N3 C1 C2 C3 1.5(5) . . . . ?
N3 C1 C2 C5 -178.0(4) . . . . ?
N3 C1 C72 C71 -0.9(6) . . . . ?
N3 C1 C72 C73 176.6(4) . . . . ?
N3 C4 C9 C10 -1.9(7) . . . . ?
N4 C75 C76 C65 173.4(5) . . . . ?
N5 C57 C58 C59 4.9(6) . . . . ?
N5 C57 C58 C61 177.3(5) . . . . ?
N5 C60 C65 C66 -138.1(5) . . . . ?
N5 C60 C65 C76 35.8(8) . . . . ?
N6 C48 C49 C50 -2.3(8) . . . . ?
N6 C48 C49 C51 -158.6(9) . . . . ?
N6 C48 C49 C81 170.1(7) . . . . ?
N6 C55 C56 C57 2.9(9) . . . . ?
N7 C39 C40 C41 0.0(6) . . . . ?
N7 C39 C40 C43 176.0(5) . . . . ?
N7 C42 C47 C48 2.8(10) . . . . ?
N8 C37 C38 C27 172.0(4) . . . . ?
C1 N3 C4 C3 1.0(5) . . . . ?
C1 N3 C4 C9 175.0(4) . . . . ?
C1 C2 C3 C4 -0.9(5) . . . . ?
C1 C2 C3 C7 179.8(4) . . . . ?
C1 C2 C5 C6 -81.2(6) . . . . ?
C1 C72 C73 C74 -173.9(4) . . . . ?
C2 C1 C72 C71 -175.7(5) . . . . ?
C2 C1 C72 C73 1.8(8) . . . . ?
C2 C3 C4 N3 0.0(5) . . . . ?
C2 C3 C4 C9 -173.6(5) . . . . ?
C2 C3 C7 C16 -92.3(6) . . . . ?
C02E C12 C13 N2 174.1(4) . . . . ?
C02E C12 C13 C18 -11.4(7) . . . . ?
C3 C2 C5 C6 99.4(5) . . . . ?
C3 C4 C9 C10 170.8(4) . . . . ?
C4 N3 C1 C2 -1.5(5) . . . . ?
C4 N3 C1 C72 -177.7(4) . . . . ?
C4 C3 C7 C16 88.5(6) . . . . ?
C4 C9 C10 N2 9.5(7) . . . . ?
C4 C9 C10 C11 -159.0(5) . . . . ?
C5 C2 C3 C4 178.6(4) . . . . ?
C5 C2 C3 C7 -0.7(8) . . . . ?
C7 C3 C4 N3 179.4(4) . . . . ?
C7 C3 C4 C9 5.8(8) . . . . ?
C9 C10 C11 C12 166.7(4) . . . . ?
C9 C10 C11 C14 -15.0(7) . . . . ?
C10 N2 C13 C12 -1.1(5) . . . . ?
C10 N2 C13 C18 -175.8(4) . . . . ?
C10 C11 C12 C02E -172.5(4) . . . . ?
C10 C11 C12 C13 2.3(5) . . . . ?
C10 C11 C14 C15 -92.1(6) . . . . ?
C11 C12 C13 N2 -0.9(5) . . . . ?
C11 C12 C13 C18 173.6(4) . . . . ?
C12 C11 C14 C15 85.9(6) . . . . ?
C12 C13 C18 C19 -168.7(4) . . . . ?
C13 N2 C10 C9 -167.7(4) . . . . ?
C13 N2 C10 C11 2.5(5) . . . . ?
C13 C18 C19 N1 -11.3(7) . . . . ?
C13 C18 C19 C20 158.0(4) . . . . ?
C14 C11 C12 C02E 9.2(8) . . . . ?
C14 C11 C12 C13 -175.9(4) . . . . ?
C17 C02E C12 C11 87.2(6) . . . . ?
C17 C02E C12 C13 -86.7(5) . . . . ?
C18 C19 C20 C21 -167.9(4) . . . . ?
C18 C19 C20 C23 7.7(7) . . . . ?
C19 N1 C22 C21 0.5(5) . . . . ?
C19 N1 C22 C27 177.2(4) . . . . ?
C19 C20 C21 C22 -2.5(5) . . . . ?
C19 C20 C21 C25 169.9(4) . . . . ?
C19 C20 C23 C24 -79.7(6) . . . . ?
C20 C21 C22 N1 1.3(5) . . . . ?
C20 C21 C22 C27 -175.3(4) . . . . ?
C20 C21 C25 C26 -93.4(6) . . . . ?
C21 C20 C23 C24 94.9(6) . . . . ?
C21 C22 C27 C28 45.2(6) . . . . ?
C21 C22 C27 C38 -141.5(5) . . . . ?
C22 N1 C19 C18 168.4(4) . . . . ?
C22 N1 C19 C20 -2.1(5) . . . . ?
C22 C21 C25 C26 77.4(6) . . . . ?
C22 C27 C28 C29 168.1(4) . . . . ?
C22 C27 C38 C37 -168.6(4) . . . . ?
C23 C20 C21 C22 -177.9(4) . . . . ?
C23 C20 C21 C25 -5.4(8) . . . . ?
C25 C21 C22 N1 -171.0(4) . . . . ?
C25 C21 C22 C27 12.4(8) . . . . ?
C27 C28 C29 C30 -0.5(7) . . . . ?
C28 C27 C38 C37 4.6(6) . . . . ?
C28 C29 C30 C31 -168.6(5) . . . . ?
C28 C29 C30 C37 6.8(7) . . . . ?
C29 C30 C31 C32 5.0(9) . . . . ?
C29 C30 C31 C36 176.3(5) . . . . ?
C29 C30 C37 N8 -179.6(4) . . . . ?
C29 C30 C37 C38 -7.7(6) . . . . ?
C30 C31 C32 C33 166.9(5) . . . . ?
C30 C31 C36 N8 2.4(5) . . . . ?
C30 C31 C36 C35 -174.1(4) . . . . ?
C30 C37 C38 C27 1.9(6) . . . . ?
C31 C30 C37 N8 -3.1(5) . . . . ?
C31 C30 C37 C38 168.9(4) . . . . ?
C31 C32 C33 Pd2 -176.0(3) . . . . ?
C31 C32 C33 C34 5.0(7) . . . . ?
C32 C31 C36 N8 175.0(4) . . . . ?
C32 C31 C36 C35 -1.4(7) . . . . ?
C32 C33 C34 C35 -2.3(7) . . . . ?
C32 C33 C34 C39 177.9(4) . . . . ?
C33 C34 C35 C36 -2.1(7) . . . . ?
C33 C34 C39 N7 -8.9(6) . . . . ?
C33 C34 C39 C40 170.4(5) . . . . ?
C34 C35 C36 N8 -171.7(4) . . . . ?
C34 C35 C36 C31 4.0(7) . . . . ?
C34 C39 C40 C41 -179.4(5) . . . . ?
C34 C39 C40 C43 -3.4(9) . . . . ?
C35 C34 C39 N7 171.3(4) . . . . ?
C35 C34 C39 C40 -9.3(9) . . . . ?
C36 N8 C37 C30 4.6(5) . . . . ?
C36 N8 C37 C38 -166.5(4) . . . . ?
C36 C31 C32 C33 -3.4(7) . . . . ?
C37 N8 C36 C31 -4.3(5) . . . . ?
C37 N8 C36 C35 171.8(5) . . . . ?
C37 C30 C31 C32 -170.8(5) . . . . ?
C37 C30 C31 C36 0.4(5) . . . . ?
C38 C27 C28 C29 -5.3(7) . . . . ?
C39 N7 C42 C41 -0.4(6) . . . . ?
C39 N7 C42 C47 176.9(5) . . . . ?
C39 C34 C35 C36 177.6(4) . . . . ?
C39 C40 C41 C42 -0.3(5) . . . . ?
C39 C40 C41 C45 -179.3(5) . . . . ?
C39 C40 C43 C44 -68.1(7) . . . . ?
C40 C41 C42 N7 0.4(6) . . . . ?
C40 C41 C42 C47 -176.7(6) . . . . ?
C40 C41 C45 C46 95.8(7) . . . . ?
C41 C40 C43 C44 107.0(6) . . . . ?
C41 C42 C47 C48 179.5(6) . . . . ?
C42 N7 C39 C34 179.8(4) . . . . ?
C42 N7 C39 C40 0.3(6) . . . . ?
C42 C41 C45 C46 -83.1(7) . . . . ?
C42 C47 C48 N6 15.2(10) . . . . ?
C42 C47 C48 C49 -160.9(7) . . . . ?
C43 C40 C41 C42 -176.2(5) . . . . ?
C43 C40 C41 C45 4.8(9) . . . . ?
C45 C41 C42 N7 179.5(5) . . . . ?
C45 C41 C42 C47 2.4(9) . . . . ?
C47 C48 C49 C50 174.3(6) . . . . ?
C47 C48 C49 C51 17.9(13) . . . . ?
C47 C48 C49 C81 -13.4(11) . . . . ?
C48 N6 C55 C50 -0.1(6) . . . . ?
C48 N6 C55 C56 -175.3(5) . . . . ?
C48 C49 C50 C53 -177.9(6) . . . . ?
C48 C49 C50 C55 2.1(7) . . . . ?
C48 C49 C51 C52 -80.6(18) . . . . ?
C48 C49 C81 C82 85.3(11) . . . . ?
C49 C50 C53 C54 -102.0(8) . . . . ?
C49 C50 C55 N6 -1.3(7) . . . . ?
C49 C50 C55 C56 173.7(6) . . . . ?
C50 C49 C51 C52 126.4(14) . . . . ?
C50 C49 C81 C82 -104.3(11) . . . . ?
C50 C55 C56 C57 -171.4(6) . . . . ?
C51 C49 C50 C53 -20.1(13) . . . . ?
C51 C49 C50 C55 159.8(9) . . . . ?
C53 C50 C55 N6 178.7(5) . . . . ?
C53 C50 C55 C56 -6.4(9) . . . . ?
C55 N6 C48 C47 -175.2(6) . . . . ?
C55 N6 C48 C49 1.4(7) . . . . ?
C55 C50 C53 C54 78.0(8) . . . . ?
C55 C56 C57 N5 -8.6(9) . . . . ?
C55 C56 C57 C58 160.9(5) . . . . ?
C56 C57 C58 C59 -166.0(5) . . . . ?
C56 C57 C58 C61 6.3(9) . . . . ?
C57 N5 C60 C59 2.5(6) . . . . ?
C57 N5 C60 C65 -177.3(5) . . . . ?
C57 C58 C59 C60 -3.2(6) . . . . ?
C57 C58 C59 C63 172.0(5) . . . . ?
C57 C58 C61 C62 -85.0(7) . . . . ?
C58 C59 C60 N5 0.5(7) . . . . ?
C58 C59 C60 C65 -179.7(5) . . . . ?
C58 C59 C63 C64 82.4(7) . . . . ?
C59 C58 C61 C62 85.9(8) . . . . ?
C59 C60 C65 C66 42.1(8) . . . . ?
C59 C60 C65 C76 -144.0(6) . . . . ?
C60 N5 C57 C56 166.2(5) . . . . ?
C60 N5 C57 C58 -4.5(6) . . . . ?
C60 C59 C63 C64 -103.3(7) . . . . ?
C60 C65 C66 C67 167.9(5) . . . . ?
C60 C65 C76 C75 -167.9(5) . . . . ?
C61 C58 C59 C60 -175.5(6) . . . . ?
C61 C58 C59 C63 -0.2(10) . . . . ?
C63 C59 C60 N5 -174.7(6) . . . . ?
C63 C59 C60 C65 5.1(10) . . . . ?
C65 C66 C67 C68 0.8(8) . . . . ?
C66 C65 C76 C75 6.0(7) . . . . ?
C66 C67 C68 C69 -168.9(5) . . . . ?
C66 C67 C68 C75 4.4(7) . . . . ?
C67 C68 C69 C70 4.4(9) . . . . ?
C67 C68 C69 C74 176.2(5) . . . . ?
C67 C68 C75 N4 -179.7(4) . . . . ?
C67 C68 C75 C76 -4.5(7) . . . . ?
C68 C69 C70 C71 171.8(4) . . . . ?
C68 C69 C74 N4 0.9(5) . . . . ?
C68 C69 C74 C73 -179.6(4) . . . . ?
C68 C75 C76 C65 -0.8(7) . . . . ?
C69 C68 C75 N4 -4.9(5) . . . . ?
C69 C68 C75 C76 170.4(4) . . . . ?
C69 C70 C71 Pd1 178.8(3) . . . . ?
C69 C70 C71 C72 6.5(6) . . . . ?
C70 C69 C74 N4 174.1(4) . . . . ?
C70 C69 C74 C73 -6.5(7) . . . . ?
C70 C71 C72 C1 168.8(4) . . . . ?
C70 C71 C72 C73 -8.7(6) . . . . ?
C71 C72 C73 C74 3.3(7) . . . . ?
C72 C1 C2 C3 176.5(5) . . . . ?
C72 C1 C2 C5 -3.0(8) . . . . ?
C72 C73 C74 N4 -176.3(4) . . . . ?
C72 C73 C74 C69 4.3(7) . . . . ?
C74 N4 C75 C68 5.5(5) . . . . ?
C74 N4 C75 C76 -169.3(5) . . . . ?
C74 C69 C70 C71 0.7(6) . . . . ?
C75 N4 C74 C69 -4.0(5) . . . . ?
C75 N4 C74 C73 176.6(5) . . . . ?
C75 C68 C69 C70 -169.5(5) . . . . ?
C75 C68 C69 C74 2.4(5) . . . . ?
C76 C65 C66 C67 -6.1(8) . . . . ?
Pd1A N1A C19A C18A 11.6(7) . . . . ?
Pd1A N1A C19A C20A -179.0(3) . . . . ?
Pd1A N1A C22A C21A -179.6(4) . . . . ?
Pd1A N1A C22A C27A -0.8(8) . . . . ?
Pd1A N2A C10A C9A 12.3(9) . . . . ?
Pd1A N2A C10A C11A -166.5(4) . . . . ?
Pd1A N2A C13A C12A 165.5(4) . . . . ?
Pd1A N2A C13A C18A -20.7(7) . . . . ?
Pd1A N3A C1A C2A 164.1(3) . . . . ?
Pd1A N3A C1A C72A -14.8(6) . . . . ?
Pd1A N3A C4A C3A -161.6(4) . . . . ?
Pd1A N3A C4A C9A 20.3(9) . . . . ?
Pd1A C71A C72A C1A 3.3(5) . . . . ?
Pd1A C71A C72A C73A -178.0(4) . . . . ?
Pd2A N5A C57A C56A 13.4(6) . . . . ?
Pd2A N5A C57A C58A -177.9(3) . . . . ?
Pd2A N5A C60A C59A 179.8(3) . . . . ?
Pd2A N5A C60A C65A 2.7(7) . . . . ?
Pd2A N6A C48A C47A 7.8(6) . . . . ?
Pd2A N6A C48A C49A -162.5(3) . . . . ?
Pd2A N6A C55A C50A 162.2(3) . . . . ?
Pd2A N6A C55A C56A -21.5(6) . . . . ?
Pd2A N7A C39A C34A -5.4(5) . . . . ?
Pd2A N7A C39A C40A 176.9(3) . . . . ?
Pd2A N7A C42A C41A -176.1(3) . . . . ?
Pd2A N7A C42A C47A 9.3(7) . . . . ?
Pd2A C33A C34A C35A -177.9(3) . . . . ?
Pd2A C33A C34A C39A 3.9(5) . . . . ?
N1A C19A C20A C21A -3.4(7) . . . . ?
N1A C19A C20A C23A -177.2(6) . . . . ?
N1A C22A C27A C28A 136.8(5) . . . . ?
N1A C22A C27A C38A -38.1(8) . . . . ?
N2A C10A C11A C12A 2.0(8) . . . . ?
N2A C10A C11A C14A -179.8(6) . . . . ?
N2A C13A C18A C19A -3.6(9) . . . . ?
N3A C1A C2A C3A -0.7(6) . . . . ?
N3A C1A C2A C5A -177.1(5) . . . . ?
N3A C1A C72A C71A 6.8(6) . . . . ?
N3A C1A C72A C73A -172.0(5) . . . . ?
N3A C4A C9A C10A -2.6(11) . . . . ?
N4A C75A C76A C65A -171.7(5) . . . . ?
N5A C57A C58A C59A -3.7(5) . . . . ?
N5A C57A C58A C61A -179.2(4) . . . . ?
N5A C60A C65A C66A 135.1(4) . . . . ?
N5A C60A C65A C76A -37.6(6) . . . . ?
N6A C48A C49A C50A 2.5(5) . . . . ?
N6A C48A C49A C51A -177.3(4) . . . . ?
N6A C55A C56A C57A -4.0(7) . . . . ?
N7A C39A C40A C41A -0.5(5) . . . . ?
N7A C39A C40A C43A 177.7(4) . . . . ?
N7A C42A C47A C48A 3.0(7) . . . . ?
N8A C37A C38A C27A -172.7(4) . . . . ?
C1A N3A C4A C3A -0.5(7) . . . . ?
C1A N3A C4A C9A -178.7(6) . . . . ?
C1A C2A C3A C4A 0.4(7) . . . . ?
C1A C2A C3A C7A -176.6(6) . . . . ?
C1A C2A C5A C6A 72.8(8) . . . . ?
C1A C72A C73A C74A 179.7(5) . . . . ?
C2A C1A C72A C71A -171.8(5) . . . . ?
C2A C1A C72A C73A 9.5(9) . . . . ?
C2A C3A C4A N3A 0.1(7) . . . . ?
C2A C3A C4A C9A 178.0(7) . . . . ?
C2A C3A C7A C8A -99.1(8) . . . . ?
C3A C2A C5A C6A -102.8(7) . . . . ?
C3A C4A C9A C10A 179.7(7) . . . . ?
C4A N3A C1A C2A 0.8(6) . . . . ?
C4A N3A C1A C72A -178.1(5) . . . . ?
C4A C3A C7A C8A 84.3(9) . . . . ?
C4A C9A C10A N2A -13.9(12) . . . . ?
C4A C9A C10A C11A 164.7(7) . . . . ?
C5A C2A C3A C4A 176.8(5) . . . . ?
C5A C2A C3A C7A -0.2(11) . . . . ?
C7A C3A C4A N3A 177.2(6) . . . . ?
C7A C3A C4A C9A -4.9(12) . . . . ?
C8 C12A C13A N2A 177.1(5) . . . . ?
C8 C12A C13A C18A 3.7(10) . . . . ?
C9A C10A C11A C12A -176.7(7) . . . . ?
C9A C10A C11A C14A 1.4(12) . . . . ?
C10A N2A C13A C12A -0.3(6) . . . . ?
C10A N2A C13A C18A 173.5(5) . . . . ?
C10A C11A C12A C8 -177.5(6) . . . . ?
C10A C11A C12A C13A -2.1(7) . . . . ?
C10A C11A C14A C15A -77.0(9) . . . . ?
C11A C12A C13A N2A 1.5(7) . . . . ?
C11A C12A C13A C18A -171.9(6) . . . . ?
C12A C11A C14A C15A 100.8(8) . . . . ?
C12A C13A C18A C19A 169.0(6) . . . . ?
C13A N2A C10A C9A 177.8(6) . . . . ?
C13A N2A C10A C11A -1.0(7) . . . . ?
C13A C18A C19A N1A 8.3(9) . . . . ?
C13A C18A C19A C20A -159.8(6) . . . . ?
C14A C11A C12A C8 4.4(12) . . . . ?
C14A C11A C12A C13A 179.8(7) . . . . ?
C17A C8 C12A C11A 83.7(8) . . . . ?
C17A C8 C12A C13A -90.9(7) . . . . ?
C18A C19A C20A C21A 166.5(5) . . . . ?
C18A C19A C20A C23A -7.4(9) . . . . ?
C19A N1A C22A C21A -2.6(6) . . . . ?
C19A N1A C22A C27A 176.2(5) . . . . ?
C19A C20A C21A C22A 1.7(7) . . . . ?
C19A C20A C21A C25A -168.4(7) . . . . ?
C19A C20A C23A C24A 85.7(8) . . . . ?
C20A C21A C22A N1A 0.6(7) . . . . ?
C20A C21A C22A C27A -178.1(5) . . . . ?
C20A C21A C25A C26A -80.2(9) . . . . ?
C21A C20A C23A C24A -86.9(8) . . . . ?
C21A C22A C27A C28A -44.7(8) . . . . ?
C21A C22A C27A C38A 140.5(6) . . . . ?
C22A N1A C19A C18A -165.8(5) . . . . ?
C22A N1A C19A C20A 3.7(6) . . . . ?
C22A C21A C25A C26A 111.5(8) . . . . ?
C22A C27A C28A C29A -169.3(5) . . . . ?
C22A C27A C38A C37A 169.0(4) . . . . ?
C23A C20A C21A C22A 175.3(6) . . . . ?
C23A C20A C21A C25A 5.3(11) . . . . ?
C25A C21A C22A N1A 170.6(6) . . . . ?
C25A C21A C22A C27A -8.1(10) . . . . ?
C27A C28A C29A C30A 0.3(8) . . . . ?
C28A C27A C38A C37A -5.7(7) . . . . ?
C28A C29A C30A C31A 168.3(5) . . . . ?
C28A C29A C30A C37A -5.8(7) . . . . ?
C29A C30A C31A C32A -5.1(8) . . . . ?
C29A C30A C31A C36A -176.7(5) . . . . ?
C29A C30A C37A N8A 179.9(4) . . . . ?
C29A C30A C37A C38A 5.6(7) . . . . ?
C30A C31A C32A C33A -170.9(4) . . . . ?
C30A C31A C36A N8A -0.8(5) . . . . ?
C30A C31A C36A C35A 177.5(4) . . . . ?
C30A C37A C38A C27A 0.2(7) . . . . ?
C31A C30A C37A N8A 4.3(5) . . . . ?
C31A C30A C37A C38A -169.9(4) . . . . ?
C31A C32A C33A Pd2A -179.5(3) . . . . ?
C31A C32A C33A C34A -5.5(6) . . . . ?
C32A C31A C36A N8A -173.6(4) . . . . ?
C32A C31A C36A C35A 4.8(6) . . . . ?
C32A C33A C34A C35A 7.3(6) . . . . ?
C32A C33A C34A C39A -170.9(4) . . . . ?
C33A C34A C35A C36A -3.0(6) . . . . ?
C33A C34A C39A N7A 0.6(5) . . . . ?
C33A C34A C39A C40A 177.6(5) . . . . ?
C34A C35A C36A N8A 174.9(4) . . . . ?
C34A C35A C36A C31A -3.0(6) . . . . ?
C34A C39A C40A C41A -177.5(5) . . . . ?
C34A C39A C40A C43A 0.7(8) . . . . ?
C35A C34A C39A N7A -177.5(4) . . . . ?
C35A C34A C39A C40A -0.6(8) . . . . ?
C36A N8A C37A C30A -5.0(5) . . . . ?
C36A N8A C37A C38A 168.6(5) . . . . ?
C36A C31A C32A C33A -0.3(6) . . . . ?
C37A N8A C36A C31A 3.6(5) . . . . ?
C37A N8A C36A C35A -174.5(4) . . . . ?
C37A C30A C31A C32A 169.5(4) . . . . ?
C37A C30A C31A C36A -2.1(5) . . . . ?
C38A C27A C28A C29A 5.6(8) . . . . ?
C39A N7A C42A C41A 0.0(5) . . . . ?
C39A N7A C42A C47A -174.6(4) . . . . ?
C39A C34A C35A C36A 175.0(4) . . . . ?
C39A C40A C41A C42A 0.5(5) . . . . ?
C39A C40A C41A C45A 179.6(4) . . . . ?
C39A C40A C43A C44A 82.5(6) . . . . ?
C40A C41A C42A N7A -0.3(5) . . . . ?
C40A C41A C42A C47A 173.8(5) . . . . ?
C40A C41A C45A C46A 93.3(6) . . . . ?
C41A C40A C43A C44A -99.6(5) . . . . ?
C41A C42A C47A C48A -170.3(5) . . . . ?
C42A N7A C39A C34A 178.0(4) . . . . ?
C42A N7A C39A C40A 0.3(5) . . . . ?
C42A C41A C45A C46A -87.7(6) . . . . ?
C42A C47A C48A N6A -11.6(8) . . . . ?
C42A C47A C48A C49A 157.1(5) . . . . ?
C43A C40A C41A C42A -177.8(4) . . . . ?
C43A C40A C41A C45A 1.4(8) . . . . ?
C45A C41A C42A N7A -179.5(4) . . . . ?
C45A C41A C42A C47A -5.4(8) . . . . ?
C47A C48A C49A C50A -167.4(5) . . . . ?
C47A C48A C49A C51A 12.7(8) . . . . ?
C48A N6A C55A C50A 0.9(5) . . . . ?
C48A N6A C55A C56A 177.1(4) . . . . ?
C48A C49A C50A C53A 174.6(5) . . . . ?
C48A C49A C50A C55A -1.9(5) . . . . ?
C48A C49A C51A C52A 90.2(6) . . . . ?
C49A C50A C53A C54A -92.7(6) . . . . ?
C49A C50A C55A N6A 0.7(5) . . . . ?
C49A C50A C55A C56A -175.4(4) . . . . ?
C50A C49A C51A C52A -89.6(6) . . . . ?
C50A C55A C56A C57A 171.6(4) . . . . ?
C51A C49A C50A C53A -5.6(8) . . . . ?
C51A C49A C50A C55A 178.0(5) . . . . ?
C53A C50A C55A N6A -175.9(4) . . . . ?
C53A C50A C55A C56A 8.0(8) . . . . ?
C55A N6A C48A C47A 168.2(4) . . . . ?
C55A N6A C48A C49A -2.1(5) . . . . ?
C55A C50A C53A C54A 83.1(6) . . . . ?
C55A C56A C57A N5A 8.2(7) . . . . ?
C55A C56A C57A C58A -159.1(4) . . . . ?
C56A C57A C58A C59A 165.5(4) . . . . ?
C56A C57A C58A C61A -10.0(7) . . . . ?
C57A N5A C60A C59A -1.0(5) . . . . ?
C57A N5A C60A C65A -178.2(4) . . . . ?
C57A C58A C59A C60A 2.9(5) . . . . ?
C57A C58A C59A C63A -170.1(4) . . . . ?
C57A C58A C61A C62A 86.9(5) . . . . ?
C58A C59A C60A N5A -1.2(5) . . . . ?
C58A C59A C60A C65A 175.8(4) . . . . ?
C58A C59A C63A C64A 107.1(5) . . . . ?
C59A C58A C61A C62A -87.6(6) . . . . ?
C59A C60A C65A C66A -41.6(6) . . . . ?
C59A C60A C65A C76A 145.6(4) . . . . ?
C60A N5A C57A C56A -165.9(4) . . . . ?
C60A N5A C57A C58A 2.9(5) . . . . ?
C60A C59A C63A C64A -64.5(6) . . . . ?
C60A C65A C66A C67A -167.8(4) . . . . ?
C60A C65A C76A C75A 166.4(4) . . . . ?
C61A C58A C59A C60A 178.2(4) . . . . ?
C61A C58A C59A C63A 5.2(7) . . . . ?
C63A C59A C60A N5A 171.6(4) . . . . ?
C63A C59A C60A C65A -11.4(7) . . . . ?
C65A C66A C67A C68A 1.2(8) . . . . ?
C66A C65A C76A C75A -6.2(6) . . . . ?
C66A C67A C68A C69A 166.5(5) . . . . ?
C66A C67A C68A C75A -6.0(7) . . . . ?
C67A C68A C69A C70A -1.6(9) . . . . ?
C67A C68A C69A C74A -174.5(5) . . . . ?
C67A C68A C75A N4A 179.2(4) . . . . ?
C67A C68A C75A C76A 4.8(7) . . . . ?
C68A C69A C70A C71A -169.5(4) . . . . ?
C68A C69A C74A N4A -2.7(5) . . . . ?
C68A C69A C74A C73A 175.6(5) . . . . ?
C68A C75A C76A C65A 1.4(7) . . . . ?
C69A C68A C75A N4A 4.9(5) . . . . ?
C69A C68A C75A C76A -169.6(4) . . . . ?
C69A C70A C71A Pd1A 176.5(3) . . . . ?
C69A C70A C71A C72A -4.8(6) . . . . ?
C70A C69A C74A N4A -176.6(4) . . . . ?
C70A C69A C74A C73A 1.8(8) . . . . ?
C70A C71A C72A C1A -175.7(4) . . . . ?
C70A C71A C72A C73A 3.0(7) . . . . ?
C71A C72A C73A C74A 1.1(8) . . . . ?
C72A C1A C2A C3A 177.8(6) . . . . ?
C72A C1A C2A C5A 1.4(10) . . . . ?
C72A C73A C74A N4A 174.4(5) . . . . ?
C72A C73A C74A C69A -3.5(8) . . . . ?
C74A N4A C75A C68A -6.8(6) . . . . ?
C74A N4A C75A C76A 167.0(5) . . . . ?
C74A C69A C70A C71A 2.6(7) . . . . ?
C75A N4A C74A C69A 5.9(6) . . . . ?
C75A N4A C74A C73A -172.2(6) . . . . ?
C75A C68A C69A C70A 171.6(5) . . . . ?
C75A C68A C69A C74A -1.3(5) . . . . ?
C76A C65A C66A C67A 5.1(7) . . . . ?
C81 C49 C50 C53 10.6(13) . . . . ?
C81 C49 C50 C55 -169.5(8) . . . . ?
